data_1568302
loop_
_publ_author_name
'Bloch, Witold M.'
'Horiuchi, Shinnosuke'
'Holstein, Julian J.'
'Drechsler, Christoph'
'Wuttke, Axel'
'Hiller, Wolf'
'Mata, Ricardo A.'
'Clever, Guido H.'

_publ_section_title
;
 Maximized axial helicity in a Pd<sub>2</sub>L<sub>4</sub> cage: inverse
 guest size-dependent compression and mesocate isomerism.
;
_journal_issue 6
_journal_name_full 'Chemical science'
_journal_page_first 1524
_journal_page_last 1531
_journal_paper_doi 10.1039/d2sc06629g
_journal_volume 14
_journal_year 2023
_chemical_formula_sum 'C161 H124.5 Cl2.5 N13.5 O13 Pd2'
_chemical_formula_weight 2757.66
_chemical_properties_physical Air-sensitive
_space_group_crystal_system tetragonal
_space_group_IT_number 106
_space_group_name_Hall 'P 4c -2ab'
_space_group_name_H-M_alt 'P 42 b c'
_atom_sites_solution_hydrogens geom
_audit_creation_method SHELXL-2014/7
_audit_update_record
;
2018-06-22 deposited with the CCDC.	2023-01-13 downloaded from the CCDC.
;
_cell_angle_alpha 90
_cell_angle_beta 90
_cell_angle_gamma 90
_cell_formula_units_Z 8
_cell_length_a 30.020(4)
_cell_length_b 30.020(4)
_cell_length_c 29.369(6)
_cell_measurement_reflns_used 108011
_cell_measurement_temperature 100(2)
_cell_measurement_theta_max 44.564
_cell_measurement_theta_min 2.081
_cell_volume 26467(7)
_computing_cell_refinement 'Bruker SAINT'
_computing_data_collection 'Bruker APEX2'
_computing_data_reduction 'Bruker SAINT'
_computing_molecular_graphics 'shelXle (Huebschle, 2014)'
_computing_publication_material 'enCIFer 1.3, CCDC, 2008'
_computing_structure_refinement 'SHELXL-2016/5 (Sheldrick, 2016)'
_computing_structure_solution 'SHELXT(G.M.Sheldrick,Acta Cryst.(2015)A71,3-8)'
_diffrn_ambient_temperature 100(2)
_diffrn_measured_fraction_theta_full 0.998
_diffrn_measured_fraction_theta_max 0.998
_diffrn_measurement_device_type 'Bruker D8 Venture CMOS with Photon 100'
_diffrn_measurement_method '\f and \w scans'
_diffrn_radiation_monochromator 'multilayer optics'
_diffrn_radiation_type CuK\a
_diffrn_radiation_wavelength 1.54178
_diffrn_reflns_av_R_equivalents 0.0790
_diffrn_reflns_av_unetI/netI 0.0353
_diffrn_reflns_Laue_measured_fraction_full 0.998
_diffrn_reflns_Laue_measured_fraction_max 0.998
_diffrn_reflns_limit_h_max 27
_diffrn_reflns_limit_h_min -27
_diffrn_reflns_limit_k_max 27
_diffrn_reflns_limit_k_min -27
_diffrn_reflns_limit_l_max 26
_diffrn_reflns_limit_l_min -26
_diffrn_reflns_number 108011
_diffrn_reflns_point_group_measured_fraction_full 0.998
_diffrn_reflns_point_group_measured_fraction_max 0.998
_diffrn_reflns_theta_full 44.564
_diffrn_reflns_theta_max 44.564
_diffrn_reflns_theta_min 2.081
_diffrn_source 'INCOATEC microfocus sealed tube, Iys 2.0'
_exptl_absorpt_coefficient_mu 3.229
_exptl_absorpt_correction_T_max 0.7488
_exptl_absorpt_correction_T_min 0.5438
_exptl_absorpt_correction_type multi-scan
_exptl_absorpt_process_details 'SADABS V2014/4 (Bruker AXS Inc.)'
_exptl_crystal_colour orange
_exptl_crystal_density_diffrn 1.384
_exptl_crystal_description plate
_exptl_crystal_F_000 11388
_exptl_crystal_recrystallization_method
'Diffusion of diisopropyl ether into saturated solution of compound in Acetonitrile.'
_exptl_crystal_size_max 0.200
_exptl_crystal_size_mid 0.100
_exptl_crystal_size_min 0.100
_refine_diff_density_max 0.844
_refine_diff_density_min -0.631
_refine_diff_density_rms 0.095
_refine_ls_abs_structure_details
;
 Flack x determined using 4102 quotients [(I+)-(I-)]/[(I+)+(I-)]
 (Parsons, Flack and Wagner, Acta Cryst. B69 (2013) 249-259).
;
_refine_ls_abs_structure_Flack -0.013(4)
_refine_ls_extinction_method none
_refine_ls_goodness_of_fit_ref 1.012
_refine_ls_hydrogen_treatment constr
_refine_ls_matrix_type full
_refine_ls_number_parameters 1877
_refine_ls_number_reflns 10378
_refine_ls_number_restraints 2348
_refine_ls_restrained_S_all 1.676
_refine_ls_R_factor_all 0.0953
_refine_ls_R_factor_gt 0.0891
_refine_ls_shift/su_max 0.000
_refine_ls_shift/su_mean 0.000
_refine_ls_structure_factor_coef Fsqd
_refine_ls_weighting_details 'w=1/[\s^2^(Fo^2^)+(0.1715P)^2^+151.5785P] where P=(Fo^2^+2Fc^2^)/3'
_refine_ls_weighting_scheme calc
_refine_ls_wR_factor_gt 0.2449
_refine_ls_wR_factor_ref 0.2527
_reflns_Friedel_coverage 0.944
_reflns_Friedel_fraction_full 0.998
_reflns_Friedel_fraction_max 0.998
_reflns_number_gt 9531
_reflns_number_total 10378
_reflns_threshold_expression 'I > 2\s(I)'
_cod_data_source_file d2sc06629g2.cif
_cod_data_source_block sola_a
_cod_depositor_comments 'Adding full bibliography for 1568301--1568307.cif.'
_cod_original_cell_volume 26467(9)
_cod_original_formula_sum 'C161 H124.50 Cl2.50 N13.50 O13 Pd2'
_cod_database_code 1568302
_shelx_shelxl_version_number 2014/7
_shelx_space_group_comment
;
The symmetry employed for this shelxl refinement is uniquely defined
by the following loop, which should always be used as a source of
symmetry information in preference to the above space-group names.
They are only intended as comments.
;
_shelx_estimated_absorpt_t_min 0.564
_shelx_estimated_absorpt_t_max 0.738
_computing_refinement_gui 'shelXle (Huebschle, 2014)'
_computing_ligand_restraints 'Grade Web Server, http.//grade.globalphasing.org'

loop_
_space_group_symop_operation_xyz
'x, y, z'
'-x, -y, z'
'-y, x, z+1/2'
'y, -x, z+1/2'
'x+1/2, -y+1/2, z'
'-x+1/2, y+1/2, z'
'-y+1/2, -x+1/2, z+1/2'
'y+1/2, x+1/2, z+1/2'

loop_
_atom_site_label
_atom_site_type_symbol
_atom_site_fract_x
_atom_site_fract_y
_atom_site_fract_z
_atom_site_U_iso_or_equiv
_atom_site_adp_type
_atom_site_occupancy
_atom_site_site_symmetry_order
_atom_site_calc_flag
_atom_site_refinement_flags_posn
_atom_site_refinement_flags_adp
_atom_site_refinement_flags_occupancy
_atom_site_disorder_assembly
_atom_site_disorder_group
Pd01_11 Pd 0.29818(5) 0.14523(5) 0.5623(2) 0.0678(7) Uani 1 1 d . . . . .
Pd02_11 Pd 0.30072(7) 0.35991(7) 0.3464(2) 0.0885(8) Uani 1 1 d . . . . .
C1_1 C 0.1468(6) 0.3820(4) 0.4373(7) 0.086(4) Uani 1 1 d D U . . .
C2_1 C 0.1864(5) 0.4024(5) 0.4204(6) 0.083(4) Uani 1 1 d D U . . .
C3_1 C 0.2204(6) 0.3785(6) 0.3981(7) 0.083(4) Uani 1 1 d D U . . .
H3_1 H 0.2180 0.3470 0.3964 0.099 Uiso 1 1 calc R U . . .
N4_1 N 0.2553(6) 0.3976(5) 0.3796(7) 0.083(4) Uani 1 1 d D U . . .
C5_1 C 0.2602(6) 0.4419(6) 0.3825(8) 0.085(4) Uani 1 1 d D U . . .
H5_1 H 0.2852 0.4554 0.3682 0.103 Uiso 1 1 calc R U . . .
C6_1 C 0.2307(6) 0.4683(6) 0.4052(7) 0.087(4) Uani 1 1 d D U . . .
H6_1 H 0.2360 0.4994 0.4077 0.105 Uiso 1 1 calc R U . . .
C7_1 C 0.1925(5) 0.4493(5) 0.4251(7) 0.087(4) Uani 1 1 d D U . . .
C8_1 C 0.1597(7) 0.4740(6) 0.4485(8) 0.091(4) Uani 1 1 d D U . . .
H8_1 H 0.1636 0.5050 0.4531 0.109 Uiso 1 1 calc R U . . .
C9_1 C 0.1225(7) 0.4534(6) 0.4646(8) 0.095(4) Uani 1 1 d D U . . .
H9_1 H 0.1009 0.4705 0.4804 0.114 Uiso 1 1 calc R U . . .
C10_1 C 0.1152(6) 0.4082(6) 0.4585(8) 0.091(4) Uani 1 1 d D U . . .
H10_1 H 0.0882 0.3951 0.4689 0.109 Uiso 1 1 calc R U . . .
C11_1 C 0.1400(7) 0.3356(5) 0.4282(9) 0.086(4) Uani 1 1 d D U . . .
C12_1 C 0.1345(8) 0.2981(5) 0.4159(9) 0.089(4) Uani 1 1 d D U . . .
C13_1 C 0.1291(6) 0.2529(5) 0.4004(8) 0.093(4) Uani 1 1 d D U . . .
C14_1 C 0.0872(6) 0.2373(7) 0.3883(9) 0.100(4) Uani 1 1 d D U . . .
H14_1 H 0.0620 0.2561 0.3919 0.120 Uiso 1 1 calc R U . . .
C15_1 C 0.0816(6) 0.1951(6) 0.3709(9) 0.104(4) Uani 1 1 d D U . . .
H15_1 H 0.0529 0.1843 0.3632 0.125 Uiso 1 1 calc R U . . .
C16_1 C 0.1190(5) 0.1689(5) 0.3651(8) 0.104(4) Uani 1 1 d D U . . .
N17_1 N 0.1220(5) 0.1263(5) 0.3474(7) 0.112(4) Uani 1 1 d D U . . .
C18_1 C 0.1657(5) 0.1124(5) 0.3498(8) 0.101(4) Uani 1 1 d D U . . .
C19_1 C 0.1855(6) 0.0731(6) 0.3360(9) 0.099(4) Uani 1 1 d D U . . .
H19_1 H 0.1685 0.0505 0.3215 0.118 Uiso 1 1 calc R U . . .
C20_1 C 0.2306(6) 0.0673(7) 0.3436(9) 0.094(4) Uani 1 1 d D U . . .
H20_1 H 0.2448 0.0408 0.3333 0.113 Uiso 1 1 calc R U . . .
C21_1 C 0.2553(5) 0.0994(6) 0.3661(7) 0.089(4) Uani 1 1 d D U . . .
C22_1 C 0.2362(5) 0.1397(6) 0.3789(8) 0.090(4) Uani 1 1 d D U . . .
H22_1 H 0.2536 0.1622 0.3932 0.108 Uiso 1 1 calc R U . . .
C23_1 C 0.1913(5) 0.1462(6) 0.3704(8) 0.094(4) Uani 1 1 d D U . . .
C24_1 C 0.1618(5) 0.1833(5) 0.3790(7) 0.095(4) Uani 1 1 d D U . . .
C25_1 C 0.1668(6) 0.2260(6) 0.3967(8) 0.091(4) Uani 1 1 d D U . . .
H25_1 H 0.1952 0.2366 0.4060 0.109 Uiso 1 1 calc R U . . .
C26_1 C 0.3010(5) 0.0918(7) 0.3777(9) 0.086(4) Uani 1 1 d D U . . .
C27_1 C 0.3385(5) 0.0877(7) 0.3908(8) 0.085(4) Uani 1 1 d D U . . .
C28_1 C 0.3803(4) 0.0800(6) 0.4129(6) 0.087(4) Uani 1 1 d D U . . .
C29_1 C 0.3839(5) 0.0898(6) 0.4602(6) 0.085(4) Uani 1 1 d D U . . .
C30_1 C 0.3496(5) 0.1105(6) 0.4854(7) 0.080(4) Uani 1 1 d D U . . .
H30_1 H 0.3243 0.1212 0.4694 0.096 Uiso 1 1 calc R U . . .
N31_1 N 0.3506(5) 0.1157(6) 0.5300(7) 0.081(4) Uani 1 1 d D U . . .
C32_1 C 0.3867(6) 0.1022(6) 0.5526(7) 0.087(4) Uani 1 1 d D U . . .
H32_1 H 0.3869 0.1054 0.5848 0.105 Uiso 1 1 calc R U . . .
C33_1 C 0.4231(6) 0.0842(7) 0.5323(7) 0.090(4) Uani 1 1 d D U . . .
H33_1 H 0.4485 0.0761 0.5498 0.108 Uiso 1 1 calc R U . . .
C34_1 C 0.4226(5) 0.0776(6) 0.4846(6) 0.091(4) Uani 1 1 d D U . . .
C35_1 C 0.4588(6) 0.0582(7) 0.4601(8) 0.094(4) Uani 1 1 d D U . . .
H35_1 H 0.4853 0.0501 0.4756 0.113 Uiso 1 1 calc R U . . .
C36_1 C 0.4552(6) 0.0516(7) 0.4151(8) 0.096(5) Uani 1 1 d D U . . .
H36_1 H 0.4801 0.0401 0.3990 0.116 Uiso 1 1 calc R U . . .
C37_1 C 0.4163(6) 0.0611(7) 0.3907(7) 0.092(4) Uani 1 1 d D U . . .
H37_1 H 0.4145 0.0545 0.3591 0.110 Uiso 1 1 calc R U . . .
C17A_1 C 0.0838(8) 0.1002(10) 0.3305(10) 0.136(5) Uani 1 1 d D U . . .
H17A_1 H 0.0565 0.1088 0.3471 0.163 Uiso 1 1 calc R U . . .
H17B_1 H 0.0892 0.0680 0.3359 0.163 Uiso 1 1 calc R U . . .
C17B_1 C 0.0778(12) 0.1089(15) 0.2791(11) 0.158(6) Uani 1 1 d D U . . .
H17C_1 H 0.0986 0.1339 0.2736 0.190 Uiso 1 1 calc R U . . .
H17D_1 H 0.0923 0.0827 0.2652 0.190 Uiso 1 1 calc R U . . .
C17C_1 C 0.0412(11) 0.1184(16) 0.2469(13) 0.173(7) Uani 1 1 d D U . . .
H17E_1 H 0.0427 0.0957 0.2225 0.207 Uiso 1 1 calc R U . . .
H17F_1 H 0.0477 0.1475 0.2325 0.207 Uiso 1 1 calc R U . . .
C17D_1 C -0.0063(11) 0.1201(15) 0.2633(15) 0.181(7) Uani 1 1 d D U . . .
H17G_1 H -0.0125 0.1520 0.2689 0.217 Uiso 1 1 calc R U . . .
H17H_1 H -0.0060 0.1057 0.2936 0.217 Uiso 1 1 calc R U . . .
C17E_1 C -0.0482(13) 0.1019(16) 0.2395(18) 0.185(8) Uani 1 1 d D U . . .
H17I_1 H -0.0498 0.1133 0.2079 0.222 Uiso 1 1 calc R U . . .
H17J_1 H -0.0753 0.1119 0.2559 0.222 Uiso 1 1 calc R U . . .
C17F_1 C -0.0458(18) 0.0499(15) 0.2393(19) 0.205(11) Uani 1 1 d D U . . .
H17K_1 H -0.0723 0.0378 0.2242 0.246 Uiso 1 1 calc R U . . .
H17L_1 H -0.0191 0.0403 0.2228 0.246 Uiso 1 1 calc R U . . .
H17M_1 H -0.0445 0.0389 0.2707 0.246 Uiso 1 1 calc R U . . .
C1_2 C 0.3756(5) 0.4220(6) 0.5004(7) 0.104(4) Uani 1 1 d D U . . .
C2_2 C 0.3808(6) 0.4146(6) 0.4525(6) 0.105(4) Uani 1 1 d D U . . .
C3_2 C 0.3470(6) 0.3954(7) 0.4253(8) 0.101(5) Uani 1 1 d D U . . .
H3_2 H 0.3202 0.3859 0.4396 0.121 Uiso 1 1 calc R U . . .
N4_2 N 0.3510(6) 0.3902(6) 0.3809(8) 0.102(5) Uani 1 1 d D U . . .
C5_2 C 0.3885(7) 0.4043(7) 0.3611(8) 0.110(5) Uani 1 1 d D U . . .
H5_2 H 0.3905 0.4021 0.3289 0.132 Uiso 1 1 calc R U . . .
C6_2 C 0.4241(7) 0.4217(8) 0.3839(7) 0.114(5) Uani 1 1 d D U . . .
H6_2 H 0.4503 0.4301 0.3679 0.137 Uiso 1 1 calc R U . . .
C7_2 C 0.4215(6) 0.4270(6) 0.4314(7) 0.113(4) Uani 1 1 d D U . . .
C8_2 C 0.4566(7) 0.4440(8) 0.4594(9) 0.118(5) Uani 1 1 d D U . . .
H8_2 H 0.4843 0.4519 0.4461 0.142 Uiso 1 1 calc R U . . .
C9_2 C 0.4504(7) 0.4488(8) 0.5046(9) 0.117(5) Uani 1 1 d D U . . .
H9_2 H 0.4743 0.4595 0.5227 0.141 Uiso 1 1 calc R U . . .
C10_2 C 0.4104(7) 0.4387(7) 0.5254(7) 0.110(5) Uani 1 1 d D U . . .
H10_2 H 0.4070 0.4434 0.5572 0.132 Uiso 1 1 calc R U . . .
C11_2 C 0.3322(6) 0.4146(7) 0.5192(8) 0.100(5) Uani 1 1 d D U . . .
C12_2 C 0.2942(5) 0.4089(7) 0.5290(9) 0.097(5) Uani 1 1 d D U . . .
C13_2 C 0.2487(5) 0.4011(6) 0.5412(7) 0.099(4) Uani 1 1 d D U . . .
C14_2 C 0.2235(6) 0.4354(7) 0.5609(9) 0.106(5) Uani 1 1 d D U . . .
H14_2 H 0.2368 0.4636 0.5668 0.127 Uiso 1 1 calc R U . . .
C15_2 C 0.1792(6) 0.4283(6) 0.5716(8) 0.108(5) Uani 1 1 d D U . . .
H15_2 H 0.1618 0.4514 0.5846 0.130 Uiso 1 1 calc R U . . .
C16_2 C 0.1605(5) 0.3866(5) 0.5632(8) 0.109(4) Uani 1 1 d D U . . .
N17_2 N 0.1177(5) 0.3717(5) 0.5711(7) 0.116(4) Uani 1 1 d D U . . .
C18_2 C 0.1148(5) 0.3281(5) 0.5554(7) 0.107(4) Uani 1 1 d D U . . .
C19_2 C 0.0782(6) 0.3002(6) 0.5544(9) 0.107(4) Uani 1 1 d D U . . .
H19_2 H 0.0501 0.3102 0.5652 0.128 Uiso 1 1 calc R U . . .
C20_2 C 0.0829(7) 0.2576(7) 0.5375(9) 0.103(4) Uani 1 1 d D U . . .
H20_2 H 0.0580 0.2380 0.5365 0.124 Uiso 1 1 calc R U . . .
C21_2 C 0.1248(6) 0.2435(5) 0.5218(7) 0.096(4) Uani 1 1 d D U . . .
C22_2 C 0.1621(6) 0.2713(5) 0.5227(8) 0.095(4) Uani 1 1 d D U . . .
H22_2 H 0.1903 0.2610 0.5124 0.114 Uiso 1 1 calc R U . . .
C23_2 C 0.1568(6) 0.3145(5) 0.5392(7) 0.098(4) Uani 1 1 d D U . . .
C24_2 C 0.1859(5) 0.3517(5) 0.5433(7) 0.100(4) Uani 1 1 d D U . . .
C25_2 C 0.2303(6) 0.3594(6) 0.5326(8) 0.096(4) Uani 1 1 d D U . . .
H25_2 H 0.2479 0.3365 0.5195 0.115 Uiso 1 1 calc R U . . .
C26_2 C 0.1296(8) 0.1993(5) 0.5035(9) 0.091(4) Uani 1 1 d D U . . .
C27_2 C 0.1329(7) 0.1624(5) 0.4889(9) 0.087(4) Uani 1 1 d D U . . .
C28_2 C 0.1428(5) 0.1176(5) 0.4754(7) 0.086(4) Uani 1 1 d D U . . .
C29_2 C 0.1852(5) 0.0992(5) 0.4876(7) 0.081(4) Uani 1 1 d D U . . .
C30_2 C 0.2190(6) 0.1238(6) 0.5095(7) 0.077(4) Uani 1 1 d D U . . .
H30_2 H 0.2147 0.1549 0.5133 0.093 Uiso 1 1 calc R U . . .
N31_2 N 0.2565(6) 0.1062(5) 0.5249(7) 0.077(4) Uani 1 1 d D U . . .
C32_2 C 0.2631(6) 0.0627(6) 0.5177(8) 0.082(4) Uani 1 1 d D U . . .
H32_2 H 0.2895 0.0497 0.5297 0.098 Uiso 1 1 calc R U . . .
C33_2 C 0.2346(6) 0.0361(6) 0.4946(8) 0.084(4) Uani 1 1 d D U . . .
H33_2 H 0.2422 0.0058 0.4891 0.101 Uiso 1 1 calc R U . . .
C34_2 C 0.1937(5) 0.0532(5) 0.4787(7) 0.086(4) Uani 1 1 d D U . . .
C35_2 C 0.1606(6) 0.0273(6) 0.4568(8) 0.091(4) Uani 1 1 d D U . . .
H35_2 H 0.1658 -0.0033 0.4503 0.109 Uiso 1 1 calc R U . . .
C36_2 C 0.1212(7) 0.0466(6) 0.4450(8) 0.095(4) Uani 1 1 d D U . . .
H36_2 H 0.0993 0.0289 0.4303 0.114 Uiso 1 1 calc R U . . .
C37_2 C 0.1120(6) 0.0909(6) 0.4537(8) 0.092(4) Uani 1 1 d D U . . .
H37_2 H 0.0842 0.1031 0.4447 0.111 Uiso 1 1 calc R U . . .
C17A_2 C 0.0793(8) 0.3954(10) 0.5921(10) 0.136(5) Uani 1 1 d D U . . .
H17A_2 H 0.0527 0.3905 0.5728 0.163 Uiso 1 1 calc R U . . .
H17B_2 H 0.0857 0.4278 0.5918 0.163 Uiso 1 1 calc R U . . .
C17B_2 C 0.0674(11) 0.3814(13) 0.6422(11) 0.152(6) Uani 1 1 d D U . . .
H17C_2 H 0.0609 0.3491 0.6423 0.183 Uiso 1 1 calc R U . . .
H17D_2 H 0.0941 0.3861 0.6614 0.183 Uiso 1 1 calc R U . . .
C17C_2 C 0.0272(11) 0.4062(14) 0.6650(15) 0.165(6) Uani 1 1 d D U . . .
H17E_2 H 0.0316 0.4068 0.6984 0.198 Uiso 1 1 calc R U . . .
H17F_2 H 0.0265 0.4375 0.6541 0.198 Uiso 1 1 calc R U . . .
C17D_2 C -0.0157(11) 0.3849(13) 0.6546(16) 0.173(7) Uani 1 1 d D U . . .
H17G_2 H -0.0126 0.3535 0.6646 0.208 Uiso 1 1 calc R U . . .
H17H_2 H -0.0178 0.3841 0.6210 0.208 Uiso 1 1 calc R U . . .
C17E_2 C -0.0601(12) 0.3995(14) 0.6709(17) 0.175(8) Uani 1 1 d D U . . .
H17I_2 H -0.0620 0.3964 0.7044 0.210 Uiso 1 1 calc R U . . .
H17J_2 H -0.0837 0.3810 0.6570 0.210 Uiso 1 1 calc R U . . .
C17F_2 C -0.0667(15) 0.4510(14) 0.6566(18) 0.189(11) Uani 1 1 d D U . . .
H17K_2 H -0.0959 0.4614 0.6671 0.227 Uiso 1 1 calc R U . . .
H17L_2 H -0.0433 0.4691 0.6707 0.227 Uiso 1 1 calc R U . . .
H17M_2 H -0.0649 0.4537 0.6234 0.227 Uiso 1 1 calc R U . . .
C1_3 C 0.2271(5) 0.2089(6) 0.2816(7) 0.102(4) Uani 1 1 d D U . . .
C2_3 C 0.2216(5) 0.2556(6) 0.2902(7) 0.100(4) Uani 1 1 d D U . . .
C3_3 C 0.2548(6) 0.2828(7) 0.3093(7) 0.097(5) Uani 1 1 d D U . . .
H3_3 H 0.2816 0.2690 0.3193 0.117 Uiso 1 1 calc R U . . .
N4_3 N 0.2513(6) 0.3260(7) 0.3142(7) 0.098(5) Uani 1 1 d D U . . .
C5_3 C 0.2124(7) 0.3451(7) 0.3014(8) 0.105(5) Uani 1 1 d D U . . .
H5_3 H 0.2099 0.3765 0.3038 0.126 Uiso 1 1 calc R U . . .
C6_3 C 0.1769(7) 0.3223(7) 0.2853(8) 0.107(5) Uani 1 1 d D U . . .
H6_3 H 0.1500 0.3375 0.2782 0.129 Uiso 1 1 calc R U . . .
C7_3 C 0.1799(6) 0.2756(6) 0.2791(7) 0.107(4) Uani 1 1 d D U . . .
C8_3 C 0.1450(6) 0.2488(8) 0.2622(8) 0.110(5) Uani 1 1 d D U . . .
H8_3 H 0.1170 0.2618 0.2551 0.132 Uiso 1 1 calc R U . . .
C9_3 C 0.1514(6) 0.2046(8) 0.2561(9) 0.112(5) Uani 1 1 d D U . . .
H9_3 H 0.1274 0.1870 0.2450 0.134 Uiso 1 1 calc R U . . .
C10_3 C 0.1919(6) 0.1843(7) 0.2655(8) 0.108(5) Uani 1 1 d D U . . .
H10_3 H 0.1953 0.1531 0.2608 0.130 Uiso 1 1 calc R U . . .
C11_3 C 0.2707(5) 0.1904(9) 0.2873(8) 0.099(4) Uani 1 1 d D U . . .
C12_3 C 0.3095(5) 0.1824(9) 0.2926(8) 0.097(4) Uani 1 1 d D U . . .
C13_3 C 0.3554(5) 0.1724(8) 0.3005(7) 0.099(4) Uani 1 1 d D U . . .
C14_3 C 0.3826(6) 0.1551(9) 0.2662(7) 0.104(4) Uani 1 1 d D U . . .
H14_3 H 0.3702 0.1496 0.2370 0.125 Uiso 1 1 calc R U . . .
C15_3 C 0.4268(6) 0.1458(8) 0.2740(6) 0.106(4) Uani 1 1 d D U . . .
H15_3 H 0.4454 0.1347 0.2504 0.127 Uiso 1 1 calc R U . . .
C16_3 C 0.4434(5) 0.1532(7) 0.3174(6) 0.101(4) Uani 1 1 d D U . . .
N17_3 N 0.4863(5) 0.1479(6) 0.3335(5) 0.109(4) Uani 1 1 d D U . . .
C18_3 C 0.4875(5) 0.1606(7) 0.3786(5) 0.097(4) Uani 1 1 d D U . . .
C19_3 C 0.5231(6) 0.1617(8) 0.4087(6) 0.095(4) Uani 1 1 d D U . . .
H19_3 H 0.5517 0.1516 0.3994 0.114 Uiso 1 1 calc R U . . .
C20_3 C 0.5166(6) 0.1774(8) 0.4521(7) 0.089(4) Uani 1 1 d D U . . .
H20_3 H 0.5408 0.1785 0.4729 0.107 Uiso 1 1 calc R U . . .
C21_3 C 0.4744(6) 0.1917(6) 0.4655(5) 0.081(4) Uani 1 1 d D U . . .
C22_3 C 0.4380(6) 0.1908(7) 0.4362(6) 0.082(4) Uani 1 1 d D U . . .
H22_3 H 0.4095 0.2008 0.4459 0.098 Uiso 1 1 calc R U . . .
C23_3 C 0.4446(5) 0.1748(6) 0.3922(5) 0.088(4) Uani 1 1 d D U . . .
C24_3 C 0.4163(5) 0.1702(7) 0.3527(6) 0.092(4) Uani 1 1 d D U . . .
C25_3 C 0.3720(5) 0.1805(8) 0.3440(7) 0.092(4) Uani 1 1 d D U . . .
H25_3 H 0.3536 0.1927 0.3671 0.111 Uiso 1 1 calc R U . . .
C26_3 C 0.4686(7) 0.2060(7) 0.5114(5) 0.079(4) Uani 1 1 d D U . . .
C27_3 C 0.4622(7) 0.2193(7) 0.5490(5) 0.079(4) Uani 1 1 d D U . . .
C28_3 C 0.4519(6) 0.2303(6) 0.5952(5) 0.083(4) Uani 1 1 d D U . . .
C29_3 C 0.4094(5) 0.2185(6) 0.6129(5) 0.079(4) Uani 1 1 d D U . . .
C30_3 C 0.3771(6) 0.1975(6) 0.5855(6) 0.073(4) Uani 1 1 d D U . . .
N31_3 N 0.3398(6) 0.1813(6) 0.6025(6) 0.073(4) Uani 1 1 d D U . . .
C32_3 C 0.3330(6) 0.1856(6) 0.6477(6) 0.077(4) Uani 1 1 d D U . . .
H32_3 H 0.3072 0.1721 0.6603 0.093 Uiso 1 1 calc R U . . .
C33_3 C 0.3604(6) 0.2079(7) 0.6767(6) 0.083(4) Uani 1 1 d D U . . .
H33_3 H 0.3526 0.2115 0.7079 0.100 Uiso 1 1 calc R U . . .
C34_3 C 0.4005(5) 0.2256(6) 0.6599(6) 0.086(4) Uani 1 1 d D U . . .
C35_3 C 0.4334(7) 0.2465(7) 0.6878(7) 0.093(4) Uani 1 1 d D U . . .
H35_3 H 0.4275 0.2523 0.7190 0.112 Uiso 1 1 calc R U . . .
C36_3 C 0.4732(7) 0.2582(7) 0.6691(7) 0.098(5) Uani 1 1 d D U . . .
H36_3 H 0.4950 0.2722 0.6877 0.117 Uiso 1 1 calc R U . . .
C37_3 C 0.4827(6) 0.2502(7) 0.6238(7) 0.093(4) Uani 1 1 d D U . . .
H37_3 H 0.5110 0.2584 0.6120 0.112 Uiso 1 1 calc R U . . .
C17A_3 C 0.5252(8) 0.1344(10) 0.3066(9) 0.122(5) Uani 1 1 d D U . . .
H17A_3 H 0.5494 0.1565 0.3107 0.146 Uiso 1 1 calc R U . . .
H17B_3 H 0.5171 0.1338 0.2739 0.146 Uiso 1 1 calc R U . . .
C17B_3 C 0.5414(9) 0.0887(10) 0.3213(13) 0.133(5) Uani 1 1 d D U . . .
H17C_3 H 0.5249 0.0647 0.3054 0.160 Uiso 1 1 calc R U . . .
H17D_3 H 0.5383 0.0846 0.3546 0.160 Uiso 1 1 calc R U . . .
C17C_3 C 0.5928(9) 0.0894(11) 0.3063(14) 0.140(6) Uani 1 1 d D U . . .
H17E_3 H 0.5956 0.0979 0.2739 0.168 Uiso 1 1 calc R U . . .
H17F_3 H 0.6096 0.1111 0.3250 0.168 Uiso 1 1 calc R U . . .
C17D_3 C 0.6103(10) 0.0426(11) 0.3140(14) 0.141(6) Uani 1 1 d D U . . .
H17G_3 H 0.6130 0.0369 0.3471 0.169 Uiso 1 1 calc R U . . .
H17H_3 H 0.5889 0.0207 0.3013 0.169 Uiso 1 1 calc R U . . .
C17E_3 C 0.6550(10) 0.0367(12) 0.2916(14) 0.142(7) Uani 1 1 d D U . . .
H17I_3 H 0.6778 0.0542 0.3082 0.171 Uiso 1 1 calc R U . . .
H17J_3 H 0.6537 0.0477 0.2599 0.171 Uiso 1 1 calc R U . . .
C17F_3 C 0.6677(13) -0.0119(12) 0.2918(16) 0.160(10) Uani 1 1 d D U . . .
H17K_3 H 0.6968 -0.0156 0.2773 0.192 Uiso 1 1 calc R U . . .
H17L_3 H 0.6693 -0.0226 0.3233 0.192 Uiso 1 1 calc R U . . .
H17M_3 H 0.6453 -0.0291 0.2751 0.192 Uiso 1 1 calc R U . . .
C1_4 C 0.4572(6) 0.2736(7) 0.3290(5) 0.089(4) Uani 1 1 d D U . . .
C2_4 C 0.4167(5) 0.2866(6) 0.3071(5) 0.089(4) Uani 1 1 d D U . . .
C3_4 C 0.3822(6) 0.3087(7) 0.3309(6) 0.084(4) Uani 1 1 d D U . . .
H3_4 H 0.3848 0.3122 0.3629 0.101 Uiso 1 1 calc R U . . .
N4_4 N 0.3463(6) 0.3246(7) 0.3102(6) 0.087(4) Uani 1 1 d D U . . .
C5_4 C 0.3423(7) 0.3177(8) 0.2658(6) 0.096(4) Uani 1 1 d D U . . .
H5_4 H 0.3167 0.3295 0.2511 0.116 Uiso 1 1 calc R U . . .
C6_4 C 0.3718(7) 0.2950(8) 0.2396(6) 0.100(4) Uani 1 1 d D U . . .
H6_4 H 0.3662 0.2904 0.2081 0.120 Uiso 1 1 calc R U . . .
C7_4 C 0.4112(6) 0.2784(7) 0.2598(6) 0.098(4) Uani 1 1 d D U . . .
C8_4 C 0.4458(7) 0.2557(8) 0.2361(7) 0.102(5) Uani 1 1 d D U . . .
H8_4 H 0.4420 0.2485 0.2048 0.123 Uiso 1 1 calc R U . . .
C9_4 C 0.4842(7) 0.2442(8) 0.2579(6) 0.103(5) Uani 1 1 d D U . . .
H9_4 H 0.5070 0.2293 0.2415 0.123 Uiso 1 1 calc R U . . .
C10_4 C 0.4905(6) 0.2537(7) 0.3035(6) 0.098(4) Uani 1 1 d D U . . .
H10_4 H 0.5180 0.2465 0.3175 0.117 Uiso 1 1 calc R U . . .
C11_4 C 0.4631(8) 0.2852(7) 0.3759(5) 0.083(4) Uani 1 1 d D U . . .
C12_4 C 0.4657(8) 0.2984(7) 0.4139(5) 0.081(4) Uani 1 1 d D U . . .
C13_4 C 0.4696(6) 0.3133(6) 0.4601(5) 0.083(4) Uani 1 1 d D U . . .
C14_4 C 0.5107(7) 0.3267(7) 0.4767(7) 0.090(4) Uani 1 1 d D U . . .
H14_4 H 0.5358 0.3257 0.4570 0.108 Uiso 1 1 calc R U . . .
C15_4 C 0.5165(6) 0.3415(7) 0.5207(6) 0.095(4) Uani 1 1 d D U . . .
H15_4 H 0.5449 0.3502 0.5318 0.114 Uiso 1 1 calc R U . . .
C16_4 C 0.4790(5) 0.3431(6) 0.5481(5) 0.097(4) Uani 1 1 d D U . . .
N17_4 N 0.4753(5) 0.3564(6) 0.5931(5) 0.110(4) Uani 1 1 d D U . . .
C18_4 C 0.4317(5) 0.3513(6) 0.6069(6) 0.097(4) Uani 1 1 d D U . . .
C19_4 C 0.4115(6) 0.3601(7) 0.6485(6) 0.098(4) Uani 1 1 d D U . . .
H19_4 H 0.4284 0.3717 0.6732 0.118 Uiso 1 1 calc R U . . .
C20_4 C 0.3669(6) 0.3517(7) 0.6536(7) 0.092(4) Uani 1 1 d D U . . .
H20_4 H 0.3527 0.3581 0.6817 0.111 Uiso 1 1 calc R U . . .
C21_4 C 0.3422(5) 0.3339(6) 0.6177(6) 0.085(4) Uani 1 1 d D U . . .
C22_4 C 0.3619(5) 0.3250(7) 0.5755(6) 0.082(4) Uani 1 1 d D U . . .
H22_4 H 0.3449 0.3131 0.5512 0.099 Uiso 1 1 calc R U . . .
C23_4 C 0.4066(5) 0.3340(6) 0.5702(6) 0.087(4) Uani 1 1 d D U . . .
C24_4 C 0.4371(6) 0.3287(6) 0.5324(5) 0.086(4) Uani 1 1 d D U . . .
C25_4 C 0.4321(6) 0.3139(7) 0.4879(6) 0.080(4) Uani 1 1 d D U . . .
H25_4 H 0.4039 0.3044 0.4768 0.096 Uiso 1 1 calc R U . . .
C26_4 C 0.2968(5) 0.3214(7) 0.6247(7) 0.079(4) Uani 1 1 d D U . . .
C27_4 C 0.2594(5) 0.3084(7) 0.6295(8) 0.078(4) Uani 1 1 d D U . . .
C28_4 C 0.2177(5) 0.2870(5) 0.6383(6) 0.077(4) Uani 1 1 d D U . . .
C29_4 C 0.2139(5) 0.2411(5) 0.6262(6) 0.074(3) Uani 1 1 d D U . . .
C30_4 C 0.2473(6) 0.2180(6) 0.6021(6) 0.069(4) Uani 1 1 d D U . . .
H30_4 H 0.2721 0.2346 0.5912 0.083 Uiso 1 1 calc R U . . .
N31_4 N 0.2463(5) 0.1746(6) 0.5936(6) 0.070(4) Uani 1 1 d D U . . .
C32_4 C 0.2104(6) 0.1516(6) 0.6081(7) 0.076(4) Uani 1 1 d D U . . .
H32_4 H 0.2100 0.1203 0.6034 0.091 Uiso 1 1 calc R U . . .
C33_4 C 0.1748(6) 0.1706(6) 0.6288(7) 0.078(4) Uani 1 1 d D U . . .
H33_4 H 0.1495 0.1530 0.6365 0.094 Uiso 1 1 calc R U . . .
C34_4 C 0.1754(5) 0.2163(5) 0.6389(6) 0.078(4) Uani 1 1 d D U . . .
C35_4 C 0.1402(6) 0.2383(7) 0.6623(7) 0.085(4) Uani 1 1 d D U . . .
H35_4 H 0.1139 0.2226 0.6706 0.102 Uiso 1 1 calc R U . . .
C36_4 C 0.1450(6) 0.2821(7) 0.6723(7) 0.089(4) Uani 1 1 d D U . . .
H36_4 H 0.1213 0.2967 0.6877 0.106 Uiso 1 1 calc R U . . .
C37_4 C 0.1826(6) 0.3069(6) 0.6613(7) 0.086(4) Uani 1 1 d D U . . .
H37_4 H 0.1843 0.3375 0.6696 0.104 Uiso 1 1 calc R U . . .
C17A_4 C 0.5120(9) 0.3694(9) 0.6228(10) 0.133(5) Uani 1 1 d D U . . .
H17A_4 H 0.5379 0.3499 0.6168 0.160 Uiso 1 1 calc R U . . .
H17B_4 H 0.5030 0.3650 0.6549 0.160 Uiso 1 1 calc R U . . .
C17B_4 C 0.5263(11) 0.4188(10) 0.6161(15) 0.154(6) Uani 1 1 d D U . . .
H17C_4 H 0.5158 0.4300 0.5863 0.185 Uiso 1 1 calc R U . . .
H17D_4 H 0.5135 0.4377 0.6404 0.185 Uiso 1 1 calc R U . . .
C17C_4 C 0.5775(11) 0.4199(12) 0.6181(17) 0.169(6) Uani 1 1 d D U . . .
H17E_4 H 0.5869 0.4090 0.6485 0.203 Uiso 1 1 calc R U . . .
H17F_4 H 0.5891 0.3987 0.5953 0.203 Uiso 1 1 calc R U . . .
C17D_4 C 0.5997(13) 0.4645(13) 0.6101(19) 0.179(7) Uani 1 1 d D U . . .
H17G_4 H 0.5916 0.4851 0.6350 0.215 Uiso 1 1 calc R U . . .
H17H_4 H 0.5885 0.4773 0.5812 0.215 Uiso 1 1 calc R U . . .
C17E_4 C 0.6499(13) 0.4605(16) 0.6077(19) 0.188(8) Uani 1 1 d D U . . .
H17I_4 H 0.6589 0.4334 0.6247 0.225 Uiso 1 1 calc R U . . .
H17J_4 H 0.6586 0.4560 0.5755 0.225 Uiso 1 1 calc R U . . .
C17F_4 C 0.6753(16) 0.4991(17) 0.6261(19) 0.204(11) Uani 1 1 d D U . . .
H17K_4 H 0.7073 0.4934 0.6231 0.306 Uiso 1 1 calc R U . . .
H17L_4 H 0.6679 0.5034 0.6583 0.306 Uiso 1 1 calc R U . . .
H17M_4 H 0.6675 0.5260 0.6090 0.306 Uiso 1 1 calc R U . . .
Cl1_5 Cl 0.5499(4) 0.3069(4) 0.7591(3) 0.176(5) Uani 1 1 d D U . . .
O1_5 O 0.5551(11) 0.3402(8) 0.7927(7) 0.178(9) Uani 0.63(2) 1 d D U P A 1
O2_5 O 0.5829(8) 0.2738(8) 0.7652(10) 0.161(9) Uani 0.63(2) 1 d D U P A 1
O3_5 O 0.5547(11) 0.3261(9) 0.7154(5) 0.164(9) Uani 0.63(2) 1 d D U P A 1
O4_5 O 0.5073(6) 0.2874(10) 0.7632(11) 0.197(10) Uani 0.63(2) 1 d D U P A 1
O5_5 O 0.5558(16) 0.2612(4) 0.7542(16) 0.173(10) Uani 0.37(2) 1 d D U P A 2
O6_5 O 0.5115(9) 0.3201(14) 0.7362(13) 0.178(10) Uani 0.37(2) 1 d D U P A 2
O7_5 O 0.5459(15) 0.3174(15) 0.8051(4) 0.174(10) Uani 0.37(2) 1 d D U P A 2
O8_5 O 0.5865(10) 0.3292(13) 0.7408(14) 0.179(10) Uani 0.37(2) 1 d D U P A 2
Cl1_6 Cl 0.29949(19) 0.2504(3) 0.4580(2) 0.0857(19) Uani 1 1 d D U . . .
O1_6 O 0.2941(13) 0.2041(4) 0.4509(14) 0.092(9) Uani 0.29(2) 1 d D U P B 1
O2_6 O 0.3388(7) 0.2650(13) 0.4360(11) 0.098(9) Uani 0.29(2) 1 d D U P B 1
O3_6 O 0.3027(12) 0.2591(14) 0.5052(3) 0.095(9) Uani 0.29(2) 1 d D U P B 1
O4_6 O 0.2625(8) 0.2734(11) 0.4398(12) 0.096(9) Uani 0.29(2) 1 d D U P B 1
O5_6 O 0.3154(8) 0.2936(4) 0.4633(10) 0.175(15) Uani 0.71(2) 1 d D U P B 2
O6_6 O 0.3335(6) 0.2201(7) 0.4673(10) 0.178(16) Uani 0.71(2) 1 d D U P B 2
O7_6 O 0.2643(6) 0.2432(10) 0.4879(7) 0.186(16) Uani 0.71(2) 1 d D U P B 2
O8_6 O 0.2848(9) 0.2444(10) 0.4135(4) 0.183(16) Uani 0.71(2) 1 d D U P B 2
Cl1_7 Cl 0.3060(5) 0.0467(6) 0.6311(6) 0.143(6) Uani 0.5 1 d D U P . .
O1_7 O 0.3214(11) 0.0867(8) 0.6489(10) 0.119(9) Uani 0.5 1 d D U P . .
O2_7 O 0.3276(10) 0.0376(10) 0.5903(7) 0.125(9) Uani 0.5 1 d D U P . .
O3_7 O 0.2603(6) 0.0495(11) 0.6236(11) 0.121(9) Uani 0.5 1 d D U P . .
O4_7 O 0.3147(11) 0.0124(9) 0.6620(10) 0.151(10) Uani 0.5 1 d D U P . .
O1_8 O 0.4732(19) 0.528(3) 0.388(2) 0.17(2) Uani 0.417(12) 1 d D U P C -1
N1_8 N 0.4891(19) 0.501(2) 0.352(2) 0.17(2) Uani 0.417(12) 1 d D U P C -1
O2_8 O 0.527(2) 0.476(3) 0.359(3) 0.18(2) Uani 0.417(12) 1 d D U P C -1
O3_8 O 0.4652(19) 0.499(3) 0.312(2) 0.18(2) Uani 0.417(12) 1 d D U P C -1
O1_9 O 0.531(2) 0.014(2) 0.5406(19) 0.196(18) Uani 0.583(12) 1 d D U P C -1
N1_9 N 0.492(2) -0.0063(17) 0.5560(18) 0.202(17) Uani 0.583(12) 1 d D U P C -1
O2_9 O 0.4727(17) 0.0058(19) 0.5965(18) 0.210(18) Uani 0.583(12) 1 d D U P C -1
O3_9 O 0.472(3) -0.0380(19) 0.528(2) 0.205(18) Uani 0.583(12) 1 d D U P C -1
N1_10 N 0.0774(15) 0.3255(16) 0.2037(15) 0.092(12) Uani 0.5 1 d . U P D -1
C1_10 C 0.0726(17) 0.2896(13) 0.1876(16) 0.078(11) Uani 0.5 1 d D U P D -1
C2_10 C 0.0639(16) 0.2476(12) 0.1683(15) 0.082(12) Uani 0.5 1 d D U P D -1
H2A_10 H 0.0618 0.2253 0.1925 0.122 Uiso 0.5 1 calc R U P D -1
H2B_10 H 0.0880 0.2397 0.1474 0.122 Uiso 0.5 1 calc R U P D -1
H2C_10 H 0.0357 0.2487 0.1515 0.122 Uiso 0.5 1 calc R U P D -1

loop_
_atom_site_aniso_label
_atom_site_aniso_U_11
_atom_site_aniso_U_22
_atom_site_aniso_U_33
_atom_site_aniso_U_23
_atom_site_aniso_U_13
_atom_site_aniso_U_12
Pd01_11 0.0531(11) 0.0527(11) 0.0977(14) -0.0017(11) 0.0118(11) 0.0045(8)
Pd02_11 0.0858(16) 0.0900(16) 0.0896(14) -0.0009(12) 0.0045(12) 0.0316(11)
C1_1 0.067(7) 0.089(7) 0.102(8) -0.019(7) -0.012(7) 0.025(7)
C2_1 0.071(7) 0.079(7) 0.099(8) -0.017(7) -0.017(7) 0.029(7)
C3_1 0.075(8) 0.076(8) 0.097(9) -0.015(8) -0.017(8) 0.030(7)
N4_1 0.078(8) 0.070(8) 0.100(9) -0.010(8) -0.015(7) 0.029(8)
C5_1 0.082(9) 0.071(8) 0.103(9) -0.007(8) -0.012(8) 0.028(8)
C6_1 0.082(9) 0.073(8) 0.106(9) -0.010(8) -0.014(8) 0.029(7)
C7_1 0.078(8) 0.078(7) 0.104(8) -0.015(7) -0.014(7) 0.031(7)
C8_1 0.082(9) 0.081(8) 0.109(9) -0.021(8) -0.014(8) 0.031(8)
C9_1 0.081(9) 0.090(9) 0.113(9) -0.021(8) -0.011(8) 0.029(8)
C10_1 0.074(8) 0.090(8) 0.109(9) -0.020(8) -0.009(8) 0.025(8)
C11_1 0.058(8) 0.097(8) 0.104(9) -0.024(8) -0.009(7) 0.019(8)
C12_1 0.056(7) 0.102(8) 0.108(9) -0.033(8) -0.008(8) 0.008(8)
C13_1 0.058(7) 0.106(8) 0.115(8) -0.038(7) -0.004(7) -0.004(7)
C14_1 0.062(8) 0.114(9) 0.124(9) -0.041(8) -0.005(8) -0.008(8)
C15_1 0.070(8) 0.115(9) 0.129(9) -0.043(8) -0.006(8) -0.014(8)
C16_1 0.076(7) 0.112(8) 0.125(8) -0.047(7) 0.001(7) -0.017(7)
N17_1 0.086(7) 0.119(8) 0.130(8) -0.051(7) 0.000(7) -0.023(7)
C18_1 0.080(7) 0.101(7) 0.121(8) -0.047(7) 0.008(7) -0.020(7)
C19_1 0.082(8) 0.092(8) 0.121(9) -0.045(8) 0.014(8) -0.021(8)
C20_1 0.079(8) 0.081(8) 0.121(9) -0.041(8) 0.019(8) -0.018(8)
C21_1 0.072(7) 0.075(7) 0.119(8) -0.035(7) 0.021(7) -0.018(7)
C22_1 0.072(7) 0.085(8) 0.114(9) -0.041(7) 0.017(8) -0.017(7)
C23_1 0.072(7) 0.095(7) 0.116(8) -0.045(7) 0.009(7) -0.017(6)
C24_1 0.068(7) 0.101(7) 0.116(8) -0.046(7) 0.005(7) -0.013(6)
C25_1 0.060(7) 0.101(8) 0.113(9) -0.043(8) 0.002(8) -0.007(7)
C26_1 0.069(8) 0.062(8) 0.126(9) -0.028(8) 0.027(8) -0.019(8)
C27_1 0.066(8) 0.055(7) 0.133(9) -0.025(8) 0.029(8) -0.018(8)
C28_1 0.061(7) 0.056(7) 0.145(9) -0.019(7) 0.030(7) -0.014(6)
C29_1 0.056(6) 0.054(7) 0.146(9) -0.016(7) 0.022(7) -0.012(6)
C30_1 0.050(7) 0.049(7) 0.140(10) -0.018(8) 0.020(8) -0.012(6)
N31_1 0.047(7) 0.054(7) 0.140(10) -0.016(8) 0.015(8) -0.007(6)
C32_1 0.053(8) 0.062(8) 0.147(10) -0.016(9) 0.012(9) -0.002(7)
C33_1 0.056(8) 0.064(8) 0.151(10) -0.014(9) 0.014(8) -0.002(7)
C34_1 0.057(7) 0.062(7) 0.153(9) -0.015(8) 0.021(8) -0.007(6)
C35_1 0.058(8) 0.064(8) 0.160(10) -0.015(9) 0.023(9) -0.008(7)
C36_1 0.062(8) 0.065(8) 0.161(10) -0.018(9) 0.028(9) -0.008(7)
C37_1 0.061(8) 0.061(8) 0.153(10) -0.021(8) 0.029(8) -0.008(7)
C17A_1 0.112(9) 0.147(10) 0.149(10) -0.045(10) -0.007(9) -0.024(9)
C17B_1 0.136(11) 0.173(11) 0.166(12) -0.035(11) -0.012(11) -0.025(11)
C17C_1 0.152(12) 0.188(13) 0.179(13) -0.027(12) -0.011(12) -0.023(12)
C17D_1 0.161(14) 0.196(14) 0.186(14) -0.023(14) -0.014(13) -0.022(14)
C17E_1 0.170(15) 0.199(16) 0.187(16) -0.021(15) -0.019(14) -0.022(15)
C17F_1 0.19(2) 0.22(2) 0.21(2) -0.01(2) -0.02(2) -0.02(2)
C1_2 0.105(8) 0.063(7) 0.145(9) -0.012(8) -0.027(8) 0.032(7)
C2_2 0.098(8) 0.063(7) 0.153(10) -0.012(8) -0.016(8) 0.029(7)
C3_2 0.091(9) 0.061(8) 0.151(11) -0.013(9) -0.008(9) 0.026(8)
N4_2 0.090(9) 0.064(8) 0.153(11) -0.014(9) 0.000(10) 0.020(8)
C5_2 0.097(10) 0.072(9) 0.159(11) -0.014(9) 0.001(10) 0.019(8)
C6_2 0.100(9) 0.077(9) 0.164(11) -0.011(9) -0.004(10) 0.021(8)
C7_2 0.102(8) 0.074(8) 0.163(10) -0.011(8) -0.015(9) 0.024(7)
C8_2 0.106(9) 0.080(9) 0.168(11) -0.008(10) -0.020(10) 0.022(8)
C9_2 0.108(10) 0.079(9) 0.164(11) -0.010(10) -0.026(10) 0.024(9)
C10_2 0.106(10) 0.071(8) 0.153(11) -0.012(9) -0.029(9) 0.026(9)
C11_2 0.109(9) 0.063(8) 0.129(9) -0.013(8) -0.031(9) 0.037(9)
C12_2 0.110(9) 0.067(8) 0.115(9) -0.017(8) -0.035(9) 0.041(9)
C13_2 0.111(8) 0.078(7) 0.108(8) -0.025(7) -0.033(8) 0.041(8)
C14_2 0.115(9) 0.088(8) 0.115(9) -0.030(8) -0.031(9) 0.040(8)
C15_2 0.113(9) 0.095(8) 0.117(9) -0.037(8) -0.029(9) 0.042(8)
C16_2 0.110(8) 0.099(7) 0.117(8) -0.040(7) -0.027(8) 0.043(7)
N17_2 0.108(8) 0.113(7) 0.126(8) -0.043(7) -0.023(7) 0.045(7)
C18_2 0.095(7) 0.106(8) 0.118(8) -0.043(7) -0.026(7) 0.040(7)
C19_2 0.087(8) 0.109(9) 0.123(9) -0.042(8) -0.024(8) 0.033(8)
C20_2 0.081(8) 0.107(9) 0.122(9) -0.039(8) -0.023(8) 0.026(8)
C21_2 0.075(7) 0.097(8) 0.115(8) -0.032(7) -0.024(7) 0.024(7)
C22_2 0.082(8) 0.095(8) 0.108(8) -0.037(8) -0.025(8) 0.031(7)
C23_2 0.090(7) 0.096(7) 0.108(8) -0.039(7) -0.028(7) 0.039(7)
C24_2 0.102(8) 0.091(7) 0.107(8) -0.036(7) -0.030(7) 0.043(7)
C25_2 0.107(8) 0.080(8) 0.101(8) -0.030(8) -0.034(8) 0.044(8)
C26_2 0.068(8) 0.091(8) 0.114(9) -0.023(8) -0.019(8) 0.012(8)
C27_2 0.064(8) 0.083(8) 0.113(9) -0.017(8) -0.006(8) 0.002(8)
C28_2 0.067(7) 0.075(7) 0.115(8) -0.012(7) 0.002(7) -0.007(6)
C29_2 0.065(7) 0.064(7) 0.114(8) -0.011(7) 0.011(7) -0.009(6)
C30_2 0.064(8) 0.057(8) 0.111(9) -0.010(7) 0.013(8) -0.008(7)
N31_2 0.065(8) 0.053(7) 0.113(9) -0.007(7) 0.015(7) -0.004(7)
C32_2 0.070(8) 0.057(8) 0.118(9) -0.004(8) 0.011(8) -0.003(7)
C33_2 0.073(8) 0.059(8) 0.120(9) -0.006(8) 0.012(8) -0.003(7)
C34_2 0.070(7) 0.066(7) 0.121(8) -0.011(7) 0.012(7) -0.010(6)
C35_2 0.075(8) 0.072(8) 0.126(9) -0.016(8) 0.008(8) -0.014(7)
C36_2 0.078(8) 0.080(8) 0.127(10) -0.016(8) 0.003(8) -0.014(8)
C37_2 0.074(8) 0.080(8) 0.122(9) -0.013(8) 0.000(8) -0.011(7)
C17A_2 0.126(10) 0.136(10) 0.144(10) -0.040(9) -0.014(9) 0.048(9)
C17B_2 0.141(11) 0.154(11) 0.161(11) -0.032(11) -0.006(11) 0.045(10)
C17C_2 0.155(12) 0.168(13) 0.172(13) -0.025(12) -0.004(12) 0.038(11)
C17D_2 0.161(14) 0.177(14) 0.181(14) -0.017(13) 0.003(13) 0.036(13)
C17E_2 0.163(15) 0.181(15) 0.182(15) -0.017(15) 0.005(15) 0.034(14)
C17F_2 0.17(2) 0.20(2) 0.20(2) -0.02(2) 0.01(2) 0.02(2)
C1_3 0.083(7) 0.150(9) 0.073(7) -0.030(8) -0.008(7) 0.030(8)
C2_3 0.079(7) 0.150(10) 0.072(7) -0.028(8) -0.011(7) 0.039(8)
C3_3 0.076(8) 0.146(11) 0.069(8) -0.028(9) -0.012(7) 0.044(9)
N4_3 0.078(8) 0.146(11) 0.070(8) -0.025(9) -0.017(7) 0.044(9)
C5_3 0.084(9) 0.152(11) 0.079(9) -0.024(9) -0.017(8) 0.046(9)
C6_3 0.086(9) 0.156(11) 0.080(9) -0.024(9) -0.015(8) 0.046(9)
C7_3 0.084(8) 0.158(10) 0.077(8) -0.030(8) -0.012(7) 0.040(8)
C8_3 0.086(9) 0.161(11) 0.083(9) -0.032(9) -0.014(8) 0.035(9)
C9_3 0.087(9) 0.162(11) 0.086(9) -0.033(9) -0.014(8) 0.030(9)
C10_3 0.085(9) 0.157(11) 0.082(8) -0.033(9) -0.012(8) 0.030(9)
C11_3 0.085(8) 0.142(10) 0.072(8) -0.028(8) -0.005(8) 0.028(8)
C12_3 0.083(8) 0.135(9) 0.074(8) -0.023(8) -0.004(8) 0.024(8)
C13_3 0.080(7) 0.131(8) 0.085(7) -0.012(7) 0.002(7) 0.022(7)
C14_3 0.082(8) 0.138(9) 0.093(8) -0.009(8) 0.002(8) 0.024(8)
C15_3 0.081(8) 0.138(9) 0.099(8) -0.006(8) 0.004(8) 0.023(8)
C16_3 0.072(7) 0.132(8) 0.101(7) 0.001(7) 0.008(7) 0.019(7)
N17_3 0.073(7) 0.141(8) 0.113(7) 0.006(7) 0.010(6) 0.020(7)
C18_3 0.063(7) 0.122(8) 0.105(7) 0.010(7) 0.005(7) 0.009(7)
C19_3 0.059(7) 0.118(9) 0.109(8) 0.012(8) 0.000(8) 0.000(8)
C20_3 0.056(7) 0.105(9) 0.106(8) 0.015(8) -0.006(8) -0.007(8)
C21_3 0.054(7) 0.089(8) 0.099(7) 0.016(7) -0.008(7) -0.011(7)
C22_3 0.055(7) 0.094(8) 0.096(8) 0.016(8) -0.001(7) -0.006(7)
C23_3 0.059(6) 0.109(8) 0.096(7) 0.012(7) 0.004(6) 0.004(7)
C24_3 0.065(7) 0.119(8) 0.093(7) 0.003(7) 0.007(6) 0.013(7)
C25_3 0.070(7) 0.120(9) 0.087(8) -0.003(8) 0.004(7) 0.016(8)
C26_3 0.058(7) 0.081(8) 0.098(8) 0.019(8) -0.018(8) -0.013(7)
C27_3 0.067(7) 0.076(8) 0.094(8) 0.019(8) -0.027(8) -0.013(7)
C28_3 0.084(7) 0.073(7) 0.091(7) 0.016(7) -0.030(7) -0.009(6)
C29_3 0.090(7) 0.063(7) 0.083(7) 0.011(7) -0.027(7) 0.001(6)
C30_3 0.082(8) 0.057(8) 0.079(8) 0.010(7) -0.021(7) 0.008(7)
N31_3 0.084(8) 0.061(8) 0.074(8) 0.009(7) -0.013(7) 0.009(7)
C32_3 0.092(9) 0.063(8) 0.077(8) 0.003(8) -0.013(8) 0.010(8)
C33_3 0.101(9) 0.069(8) 0.080(8) 0.004(7) -0.018(8) 0.011(7)
C34_3 0.103(8) 0.069(7) 0.086(7) 0.005(7) -0.024(7) 0.003(7)
C35_3 0.110(9) 0.079(8) 0.091(9) 0.005(8) -0.026(8) -0.003(8)
C36_3 0.110(9) 0.084(9) 0.099(9) 0.010(8) -0.030(9) -0.012(8)
C37_3 0.101(9) 0.082(8) 0.097(8) 0.015(8) -0.032(8) -0.015(8)
C17A_3 0.083(8) 0.158(10) 0.125(9) 0.006(9) 0.013(8) 0.025(8)
C17B_3 0.095(9) 0.170(11) 0.134(10) 0.006(10) 0.014(9) 0.026(9)
C17C_3 0.101(10) 0.174(12) 0.145(11) 0.010(11) 0.012(10) 0.023(10)
C17D_3 0.101(11) 0.171(13) 0.150(12) 0.012(12) 0.008(11) 0.026(11)
C17E_3 0.104(12) 0.169(15) 0.154(14) 0.011(13) 0.006(12) 0.026(12)
C17F_3 0.133(18) 0.18(2) 0.165(19) 0.031(19) -0.001(17) 0.021(18)
C1_4 0.088(7) 0.103(8) 0.078(7) 0.015(7) 0.018(7) 0.030(7)
C2_4 0.095(8) 0.106(8) 0.067(7) 0.010(7) 0.015(6) 0.032(7)
C3_4 0.091(9) 0.104(9) 0.058(8) 0.009(8) 0.011(7) 0.031(8)
N4_4 0.095(9) 0.109(9) 0.058(7) 0.006(8) 0.008(7) 0.032(8)
C5_4 0.104(9) 0.119(10) 0.066(8) 0.009(8) 0.005(8) 0.033(8)
C6_4 0.108(9) 0.123(10) 0.069(8) 0.008(8) 0.007(8) 0.033(8)
C7_4 0.106(8) 0.117(9) 0.072(7) 0.008(7) 0.016(7) 0.035(7)
C8_4 0.109(9) 0.119(10) 0.078(8) 0.006(8) 0.022(8) 0.039(8)
C9_4 0.106(9) 0.117(10) 0.084(8) 0.010(9) 0.022(8) 0.041(8)
C10_4 0.098(9) 0.111(9) 0.084(8) 0.013(8) 0.021(8) 0.038(8)
C11_4 0.071(8) 0.094(8) 0.083(8) 0.020(8) 0.012(8) 0.022(7)
C12_4 0.065(8) 0.089(8) 0.089(8) 0.022(8) 0.004(8) 0.014(7)
C13_4 0.074(7) 0.084(7) 0.091(7) 0.020(7) -0.004(7) 0.007(7)
C14_4 0.085(8) 0.088(8) 0.097(8) 0.018(8) -0.010(8) -0.001(8)
C15_4 0.095(8) 0.092(8) 0.099(8) 0.017(8) -0.016(8) -0.004(8)
C16_4 0.104(7) 0.091(7) 0.095(7) 0.012(7) -0.021(7) -0.007(7)
N17_4 0.124(8) 0.103(7) 0.104(7) 0.005(7) -0.025(7) -0.012(7)
C18_4 0.118(8) 0.085(7) 0.087(7) 0.005(7) -0.015(7) -0.005(7)
C19_4 0.128(9) 0.084(8) 0.082(8) 0.002(8) -0.013(8) 0.000(8)
C20_4 0.126(9) 0.078(8) 0.074(8) 0.002(7) -0.008(8) 0.005(8)
C21_4 0.116(8) 0.072(7) 0.066(7) 0.004(7) -0.009(7) 0.012(7)
C22_4 0.109(8) 0.067(8) 0.071(8) 0.007(7) -0.011(8) 0.007(8)
C23_4 0.106(7) 0.074(7) 0.080(7) 0.010(6) -0.014(7) -0.002(7)
C24_4 0.093(7) 0.078(7) 0.086(7) 0.015(7) -0.016(7) -0.001(7)
C25_4 0.078(8) 0.077(8) 0.086(8) 0.018(7) -0.009(7) 0.004(7)
C26_4 0.109(9) 0.071(8) 0.057(7) 0.002(7) -0.007(8) 0.020(8)
C27_4 0.103(9) 0.077(8) 0.053(7) -0.001(7) -0.001(8) 0.024(8)
C28_4 0.092(7) 0.088(7) 0.050(7) -0.002(6) 0.004(7) 0.025(7)
C29_4 0.082(7) 0.088(7) 0.052(7) 0.003(6) 0.007(6) 0.023(7)
C30_4 0.072(8) 0.079(8) 0.057(7) 0.002(7) 0.013(7) 0.019(7)
N31_4 0.066(8) 0.077(8) 0.065(7) 0.004(7) 0.018(7) 0.015(7)
C32_4 0.075(8) 0.087(9) 0.066(8) 0.008(8) 0.014(7) 0.013(8)
C33_4 0.080(8) 0.094(8) 0.060(8) 0.009(8) 0.010(7) 0.014(8)
C34_4 0.083(7) 0.096(7) 0.054(7) 0.006(7) 0.007(6) 0.022(7)
C35_4 0.092(8) 0.107(9) 0.055(8) 0.001(8) 0.009(7) 0.025(8)
C36_4 0.099(9) 0.109(9) 0.058(8) -0.004(8) 0.010(8) 0.028(8)
C37_4 0.100(9) 0.102(9) 0.057(8) -0.007(8) 0.007(7) 0.026(8)
C17A_4 0.146(10) 0.126(9) 0.128(9) 0.002(9) -0.029(9) -0.020(9)
C17B_4 0.166(12) 0.147(11) 0.150(11) 0.004(11) -0.029(11) -0.027(11)
C17C_4 0.179(13) 0.162(12) 0.167(12) 0.005(12) -0.024(12) -0.028(12)
C17D_4 0.188(14) 0.170(14) 0.179(13) 0.009(13) -0.019(14) -0.026(14)
C17E_4 0.196(16) 0.178(16) 0.188(15) 0.009(15) -0.014(16) -0.024(15)
C17F_4 0.21(2) 0.19(2) 0.20(2) 0.01(2) -0.01(2) -0.02(2)
Cl1_5 0.220(13) 0.151(9) 0.155(8) -0.020(7) -0.065(9) -0.056(8)
O1_5 0.234(19) 0.149(18) 0.152(17) -0.032(15) -0.067(17) -0.035(17)
O2_5 0.22(2) 0.131(18) 0.135(16) -0.005(16) -0.051(17) -0.033(16)
O3_5 0.213(19) 0.140(17) 0.138(16) 0.004(15) -0.048(17) -0.060(16)
O4_5 0.24(2) 0.179(18) 0.169(17) -0.018(16) -0.045(18) -0.051(17)
O5_5 0.23(2) 0.138(18) 0.157(18) -0.019(18) -0.068(18) -0.053(18)
O6_5 0.23(2) 0.147(18) 0.157(18) -0.008(17) -0.058(18) -0.068(18)
O7_5 0.22(2) 0.152(19) 0.147(18) -0.022(18) -0.054(19) -0.051(18)
O8_5 0.22(2) 0.152(19) 0.165(18) -0.008(17) -0.039(18) -0.051(18)
Cl1_6 0.052(3) 0.100(5) 0.106(5) -0.046(4) 0.006(4) 0.009(4)
O1_6 0.068(16) 0.097(16) 0.113(16) -0.053(16) -0.001(16) 0.004(15)
O2_6 0.063(16) 0.117(17) 0.114(17) -0.033(16) 0.008(16) 0.003(16)
O3_6 0.068(16) 0.110(16) 0.107(16) -0.043(16) 0.002(16) -0.001(15)
O4_6 0.064(16) 0.111(17) 0.114(16) -0.042(16) 0.004(16) 0.012(15)
O5_6 0.19(3) 0.09(2) 0.24(4) -0.03(2) -0.05(3) -0.01(2)
O6_6 0.08(2) 0.19(3) 0.26(4) 0.04(3) 0.05(3) 0.06(2)
O7_6 0.12(3) 0.27(4) 0.16(3) 0.04(3) 0.04(3) 0.01(3)
O8_6 0.20(3) 0.24(4) 0.11(2) -0.05(3) -0.02(3) -0.07(3)
Cl1_7 0.138(12) 0.154(14) 0.136(13) 0.014(10) 0.015(11) -0.023(12)
O1_7 0.148(18) 0.110(19) 0.100(17) -0.004(16) 0.038(16) -0.033(17)
O2_7 0.120(18) 0.134(19) 0.122(18) -0.003(17) 0.014(16) -0.005(17)
O3_7 0.106(17) 0.143(19) 0.113(18) 0.023(16) 0.021(17) 0.004(18)
O4_7 0.153(18) 0.16(2) 0.14(2) 0.006(17) 0.031(18) -0.036(18)
O1_8 0.09(3) 0.19(4) 0.22(5) 0.04(4) -0.03(3) -0.05(3)
N1_8 0.10(3) 0.19(4) 0.23(5) 0.03(3) -0.03(3) -0.06(2)
O2_8 0.11(3) 0.19(4) 0.23(5) 0.04(4) -0.02(3) -0.06(3)
O3_8 0.11(3) 0.20(4) 0.24(5) 0.03(4) -0.03(3) -0.06(3)
O1_9 0.20(4) 0.16(4) 0.23(4) 0.04(3) -0.10(3) 0.01(3)
N1_9 0.21(4) 0.17(3) 0.23(4) 0.04(3) -0.08(3) 0.02(3)
O2_9 0.21(4) 0.18(3) 0.24(4) 0.04(3) -0.08(3) 0.02(3)
O3_9 0.21(4) 0.18(4) 0.23(4) 0.03(3) -0.07(4) 0.02(3)
N1_10 0.09(2) 0.11(2) 0.080(19) 0.022(18) 0.032(17) -0.013(19)
C1_10 0.074(16) 0.090(17) 0.070(16) 0.016(14) 0.014(13) 0.006(14)
C2_10 0.08(2) 0.10(2) 0.06(2) 0.031(19) 0.016(18) 0.038(19)

loop_
_atom_type_symbol
_atom_type_description
_atom_type_scat_dispersion_real
_atom_type_scat_dispersion_imag
_atom_type_scat_source
C C 0.0181 0.0091 'International Tables Vol C Tables 4.2.6.8 and 6.1.1.4'
H H 0.0000 0.0000 'International Tables Vol C Tables 4.2.6.8 and 6.1.1.4'
N N 0.0311 0.0180 'International Tables Vol C Tables 4.2.6.8 and 6.1.1.4'
O O 0.0492 0.0322 'International Tables Vol C Tables 4.2.6.8 and 6.1.1.4'
Pd Pd 0.1215 3.9337 'International Tables Vol C Tables 4.2.6.8 and 6.1.1.4'
Cl Cl 0.3639 0.7018 'International Tables Vol C Tables 4.2.6.8 and 6.1.1.4'

loop_
_geom_angle_atom_site_label_1
_geom_angle_atom_site_label_2
_geom_angle_atom_site_label_3
_geom_angle
_geom_angle_site_symmetry_1
_geom_angle_site_symmetry_3
_geom_angle_publ_flag
N31_4 Pd01_11 N31_3 88.6(7) . . ?
N31_4 Pd01_11 N31_2 91.4(7) . . ?
N31_3 Pd01_11 N31_2 176.6(7) . . ?
N31_4 Pd01_11 N31_1 179.6(8) . . ?
N31_3 Pd01_11 N31_1 91.5(7) . . ?
N31_2 Pd01_11 N31_1 88.5(7) . . ?
N4_1 Pd02_11 N4_4 176.8(8) . . ?
N4_1 Pd02_11 N4_2 90.6(8) . . ?
N4_4 Pd02_11 N4_2 89.6(8) . . ?
N4_1 Pd02_11 N4_3 90.7(7) . . ?
N4_4 Pd02_11 N4_3 89.2(8) . . ?
N4_2 Pd02_11 N4_3 176.3(8) . . ?
C10_1 C1_1 C2_1 119.1(11) . . ?
C10_1 C1_1 C11_1 122.6(15) . . ?
C2_1 C1_1 C11_1 118.1(13) . . ?
C3_1 C2_1 C1_1 123.2(14) . . ?
C3_1 C2_1 C7_1 117.0(13) . . ?
C1_1 C2_1 C7_1 119.8(11) . . ?
N4_1 C3_1 C2_1 123.3(16) . . ?
N4_1 C3_1 H3_1 118.4 . . ?
C2_1 C3_1 H3_1 118.4 . . ?
C3_1 N4_1 C5_1 119.6(15) . . ?
C3_1 N4_1 Pd02_11 119.5(12) . . ?
C5_1 N4_1 Pd02_11 120.9(13) . . ?
N4_1 C5_1 C6_1 122.5(15) . . ?
N4_1 C5_1 H5_1 118.7 . . ?
C6_1 C5_1 H5_1 118.7 . . ?
C5_1 C6_1 C7_1 119.8(15) . . ?
C5_1 C6_1 H6_1 120.1 . . ?
C7_1 C6_1 H6_1 120.1 . . ?
C6_1 C7_1 C8_1 123.9(14) . . ?
C6_1 C7_1 C2_1 117.7(12) . . ?
C8_1 C7_1 C2_1 118.3(13) . . ?
C9_1 C8_1 C7_1 120.2(15) . . ?
C9_1 C8_1 H8_1 119.9 . . ?
C7_1 C8_1 H8_1 119.9 . . ?
C8_1 C9_1 C10_1 122.0(15) . . ?
C8_1 C9_1 H9_1 119.0 . . ?
C10_1 C9_1 H9_1 119.0 . . ?
C1_1 C10_1 C9_1 120.4(14) . . ?
C1_1 C10_1 H10_1 119.8 . . ?
C9_1 C10_1 H10_1 119.8 . . ?
C12_1 C11_1 C1_1 173(2) . . ?
C11_1 C12_1 C13_1 178(3) . . ?
C14_1 C13_1 C25_1 121.3(13) . . ?
C14_1 C13_1 C12_1 120.0(15) . . ?
C25_1 C13_1 C12_1 118.6(14) . . ?
C15_1 C14_1 C13_1 121.0(16) . . ?
C15_1 C14_1 H14_1 119.5 . . ?
C13_1 C14_1 H14_1 119.5 . . ?
C14_1 C15_1 C16_1 118.1(15) . . ?
C14_1 C15_1 H15_1 120.9 . . ?
C16_1 C15_1 H15_1 120.9 . . ?
C15_1 C16_1 N17_1 128.7(13) . . ?
C15_1 C16_1 C24_1 121.9(12) . . ?
N17_1 C16_1 C24_1 109.4(10) . . ?
C18_1 N17_1 C16_1 108.8(9) . . ?
C18_1 N17_1 C17A_1 126.6(15) . . ?
C16_1 N17_1 C17A_1 124.6(15) . . ?
N17_1 C18_1 C19_1 130.7(13) . . ?
N17_1 C18_1 C23_1 108.9(10) . . ?
C19_1 C18_1 C23_1 120.4(12) . . ?
C20_1 C19_1 C18_1 118.8(15) . . ?
C20_1 C19_1 H19_1 120.6 . . ?
C18_1 C19_1 H19_1 120.6 . . ?
C19_1 C20_1 C21_1 120.9(15) . . ?
C19_1 C20_1 H20_1 119.6 . . ?
C21_1 C20_1 H20_1 119.6 . . ?
C20_1 C21_1 C22_1 121.0(13) . . ?
C20_1 C21_1 C26_1 121.0(14) . . ?
C22_1 C21_1 C26_1 117.9(14) . . ?
C23_1 C22_1 C21_1 118.2(13) . . ?
C23_1 C22_1 H22_1 120.9 . . ?
C21_1 C22_1 H22_1 120.9 . . ?
C22_1 C23_1 C18_1 120.6(12) . . ?
C22_1 C23_1 C24_1 132.3(13) . . ?
C18_1 C23_1 C24_1 107.1(10) . . ?
C25_1 C24_1 C16_1 119.2(12) . . ?
C25_1 C24_1 C23_1 135.0(13) . . ?
C16_1 C24_1 C23_1 105.7(10) . . ?
C24_1 C25_1 C13_1 118.3(13) . . ?
C24_1 C25_1 H25_1 120.8 . . ?
C13_1 C25_1 H25_1 120.8 . . ?
C27_1 C26_1 C21_1 174(2) . . ?
C26_1 C27_1 C28_1 171(2) . . ?
C37_1 C28_1 C29_1 119.2(11) . . ?
C37_1 C28_1 C27_1 122.4(15) . . ?
C29_1 C28_1 C27_1 118.3(14) . . ?
C30_1 C29_1 C34_1 116.6(13) . . ?
C30_1 C29_1 C28_1 123.3(14) . . ?
C34_1 C29_1 C28_1 120.1(11) . . ?
N31_1 C30_1 C29_1 123.8(16) . . ?
N31_1 C30_1 H30_1 118.1 . . ?
C29_1 C30_1 H30_1 118.1 . . ?
C30_1 N31_1 C32_1 118.5(15) . . ?
C30_1 N31_1 Pd01_11 119.6(12) . . ?
C32_1 N31_1 Pd01_11 121.9(13) . . ?
N31_1 C32_1 C33_1 123.9(16) . . ?
N31_1 C32_1 H32_1 118.1 . . ?
C33_1 C32_1 H32_1 118.1 . . ?
C32_1 C33_1 C34_1 118.8(15) . . ?
C32_1 C33_1 H33_1 120.6 . . ?
C34_1 C33_1 H33_1 120.6 . . ?
C33_1 C34_1 C29_1 118.4(12) . . ?
C33_1 C34_1 C35_1 123.3(15) . . ?
C29_1 C34_1 C35_1 118.3(13) . . ?
C36_1 C35_1 C34_1 119.8(15) . . ?
C36_1 C35_1 H35_1 120.1 . . ?
C34_1 C35_1 H35_1 120.1 . . ?
C35_1 C36_1 C37_1 122.8(15) . . ?
C35_1 C36_1 H36_1 118.6 . . ?
C37_1 C36_1 H36_1 118.6 . . ?
C28_1 C37_1 C36_1 119.5(14) . . ?
C28_1 C37_1 H37_1 120.2 . . ?
C36_1 C37_1 H37_1 120.2 . . ?
N17_1 C17A_1 C17B_1 109(2) . . ?
N17_1 C17A_1 H17A_1 109.8 . . ?
C17B_1 C17A_1 H17A_1 109.8 . . ?
N17_1 C17A_1 H17B_1 109.8 . . ?
C17B_1 C17A_1 H17B_1 109.8 . . ?
H17A_1 C17A_1 H17B_1 108.3 . . ?
C17C_1 C17B_1 C17A_1 138(3) . . ?
C17C_1 C17B_1 H17C_1 102.5 . . ?
C17A_1 C17B_1 H17C_1 102.5 . . ?
C17C_1 C17B_1 H17D_1 102.5 . . ?
C17A_1 C17B_1 H17D_1 102.5 . . ?
H17C_1 C17B_1 H17D_1 104.9 . . ?
C17B_1 C17C_1 C17D_1 120(3) . . ?
C17B_1 C17C_1 H17E_1 107.2 . . ?
C17D_1 C17C_1 H17E_1 107.2 . . ?
C17B_1 C17C_1 H17F_1 107.2 . . ?
C17D_1 C17C_1 H17F_1 107.2 . . ?
H17E_1 C17C_1 H17F_1 106.9 . . ?
C17C_1 C17D_1 C17E_1 128(4) . . ?
C17C_1 C17D_1 H17G_1 105.3 . . ?
C17E_1 C17D_1 H17G_1 105.3 . . ?
C17C_1 C17D_1 H17H_1 105.3 . . ?
C17E_1 C17D_1 H17H_1 105.3 . . ?
H17G_1 C17D_1 H17H_1 106.0 . . ?
C17D_1 C17E_1 C17F_1 108(3) . . ?
C17D_1 C17E_1 H17I_1 110.0 . . ?
C17F_1 C17E_1 H17I_1 110.0 . . ?
C17D_1 C17E_1 H17J_1 110.0 . . ?
C17F_1 C17E_1 H17J_1 110.0 . . ?
H17I_1 C17E_1 H17J_1 108.4 . . ?
C17E_1 C17F_1 H17K_1 109.5 . . ?
C17E_1 C17F_1 H17L_1 109.5 . . ?
H17K_1 C17F_1 H17L_1 109.5 . . ?
C17E_1 C17F_1 H17M_1 109.5 . . ?
H17K_1 C17F_1 H17M_1 109.5 . . ?
H17L_1 C17F_1 H17M_1 109.5 . . ?
C10_2 C1_2 C2_2 120.1(12) . . ?
C10_2 C1_2 C11_2 122.9(17) . . ?
C2_2 C1_2 C11_2 116.9(15) . . ?
C3_2 C2_2 C7_2 118.5(14) . . ?
C3_2 C2_2 C1_2 122.7(15) . . ?
C7_2 C2_2 C1_2 118.8(12) . . ?
N4_2 C3_2 C2_2 122.7(17) . . ?
N4_2 C3_2 H3_2 118.6 . . ?
C2_2 C3_2 H3_2 118.6 . . ?
C3_2 N4_2 C5_2 118.0(17) . . ?
C3_2 N4_2 Pd02_11 118.5(14) . . ?
C5_2 N4_2 Pd02_11 123.5(16) . . ?
N4_2 C5_2 C6_2 124.6(17) . . ?
N4_2 C5_2 H5_2 117.7 . . ?
C6_2 C5_2 H5_2 117.7 . . ?
C5_2 C6_2 C7_2 119.1(16) . . ?
C5_2 C6_2 H6_2 120.5 . . ?
C7_2 C6_2 H6_2 120.5 . . ?
C6_2 C7_2 C2_2 116.9(13) . . ?
C6_2 C7_2 C8_2 124.7(16) . . ?
C2_2 C7_2 C8_2 118.4(14) . . ?
C9_2 C8_2 C7_2 120.2(17) . . ?
C9_2 C8_2 H8_2 119.9 . . ?
C7_2 C8_2 H8_2 119.9 . . ?
C8_2 C9_2 C10_2 122.2(17) . . ?
C8_2 C9_2 H9_2 118.9 . . ?
C10_2 C9_2 H9_2 118.9 . . ?
C1_2 C10_2 C9_2 120.3(15) . . ?
C1_2 C10_2 H10_2 119.8 . . ?
C9_2 C10_2 H10_2 119.8 . . ?
C12_2 C11_2 C1_2 171(2) . . ?
C11_2 C12_2 C13_2 179(2) . . ?
C25_2 C13_2 C14_2 121.4(14) . . ?
C25_2 C13_2 C12_2 118.8(15) . . ?
C14_2 C13_2 C12_2 119.8(15) . . ?
C15_2 C14_2 C13_2 119.9(16) . . ?
C15_2 C14_2 H14_2 120.0 . . ?
C13_2 C14_2 H14_2 120.0 . . ?
C14_2 C15_2 C16_2 119.1(16) . . ?
C14_2 C15_2 H15_2 120.4 . . ?
C16_2 C15_2 H15_2 120.4 . . ?
N17_2 C16_2 C15_2 129.6(13) . . ?
N17_2 C16_2 C24_2 109.2(10) . . ?
C15_2 C16_2 C24_2 121.3(12) . . ?
C16_2 N17_2 C18_2 108.0(10) . . ?
C16_2 N17_2 C17A_2 129.4(15) . . ?
C18_2 N17_2 C17A_2 122.6(15) . . ?
C19_2 C18_2 N17_2 129.0(13) . . ?
C19_2 C18_2 C23_2 121.9(12) . . ?
N17_2 C18_2 C23_2 109.2(10) . . ?
C20_2 C19_2 C18_2 119.3(16) . . ?
C20_2 C19_2 H19_2 120.3 . . ?
C18_2 C19_2 H19_2 120.3 . . ?
C19_2 C20_2 C21_2 119.3(16) . . ?
C19_2 C20_2 H20_2 120.3 . . ?
C21_2 C20_2 H20_2 120.3 . . ?
C22_2 C21_2 C20_2 122.1(13) . . ?
C22_2 C21_2 C26_2 118.4(15) . . ?
C20_2 C21_2 C26_2 119.5(15) . . ?
C23_2 C22_2 C21_2 118.1(14) . . ?
C23_2 C22_2 H22_2 121.0 . . ?
C21_2 C22_2 H22_2 121.0 . . ?
C22_2 C23_2 C18_2 119.3(13) . . ?
C22_2 C23_2 C24_2 133.6(14) . . ?
C18_2 C23_2 C24_2 107.1(10) . . ?
C25_2 C24_2 C16_2 119.0(12) . . ?
C25_2 C24_2 C23_2 134.5(13) . . ?
C16_2 C24_2 C23_2 106.5(11) . . ?
C24_2 C25_2 C13_2 119.4(14) . . ?
C24_2 C25_2 H25_2 120.3 . . ?
C13_2 C25_2 H25_2 120.3 . . ?
C27_2 C26_2 C21_2 179(3) . . ?
C26_2 C27_2 C28_2 172(2) . . ?
C37_2 C28_2 C27_2 122.4(15) . . ?
C37_2 C28_2 C29_2 119.2(11) . . ?
C27_2 C28_2 C29_2 118.3(13) . . ?
C30_2 C29_2 C34_2 117.6(12) . . ?
C30_2 C29_2 C28_2 123.4(13) . . ?
C34_2 C29_2 C28_2 118.9(11) . . ?
N31_2 C30_2 C29_2 123.9(15) . . ?
N31_2 C30_2 H30_2 118.1 . . ?
C29_2 C30_2 H30_2 118.1 . . ?
C30_2 N31_2 C32_2 117.6(15) . . ?
C30_2 N31_2 Pd01_11 118.5(11) . . ?
C32_2 N31_2 Pd01_11 123.7(13) . . ?
N31_2 C32_2 C33_2 124.2(15) . . ?
N31_2 C32_2 H32_2 117.9 . . ?
C33_2 C32_2 H32_2 117.9 . . ?
C32_2 C33_2 C34_2 120.0(14) . . ?
C32_2 C33_2 H33_2 120.0 . . ?
C34_2 C33_2 H33_2 120.0 . . ?
C33_2 C34_2 C35_2 124.1(14) . . ?
C33_2 C34_2 C29_2 116.5(12) . . ?
C35_2 C34_2 C29_2 119.4(12) . . ?
C36_2 C35_2 C34_2 119.3(15) . . ?
C36_2 C35_2 H35_2 120.3 . . ?
C34_2 C35_2 H35_2 120.3 . . ?
C35_2 C36_2 C37_2 122.5(15) . . ?
C35_2 C36_2 H36_2 118.8 . . ?
C37_2 C36_2 H36_2 118.8 . . ?
C28_2 C37_2 C36_2 120.7(14) . . ?
C28_2 C37_2 H37_2 119.7 . . ?
C36_2 C37_2 H37_2 119.7 . . ?
N17_2 C17A_2 C17B_2 116(2) . . ?
N17_2 C17A_2 H17A_2 108.3 . . ?
C17B_2 C17A_2 H17A_2 108.3 . . ?
N17_2 C17A_2 H17B_2 108.3 . . ?
C17B_2 C17A_2 H17B_2 108.3 . . ?
H17A_2 C17A_2 H17B_2 107.4 . . ?
C17C_2 C17B_2 C17A_2 117(3) . . ?
C17C_2 C17B_2 H17C_2 108.2 . . ?
C17A_2 C17B_2 H17C_2 108.2 . . ?
C17C_2 C17B_2 H17D_2 108.2 . . ?
C17A_2 C17B_2 H17D_2 108.2 . . ?
H17C_2 C17B_2 H17D_2 107.3 . . ?
C17D_2 C17C_2 C17B_2 112(3) . . ?
C17D_2 C17C_2 H17E_2 109.2 . . ?
C17B_2 C17C_2 H17E_2 109.2 . . ?
C17D_2 C17C_2 H17F_2 109.2 . . ?
C17B_2 C17C_2 H17F_2 109.2 . . ?
H17E_2 C17C_2 H17F_2 107.9 . . ?
C17C_2 C17D_2 C17E_2 126(3) . . ?
C17C_2 C17D_2 H17G_2 105.8 . . ?
C17E_2 C17D_2 H17G_2 105.8 . . ?
C17C_2 C17D_2 H17H_2 105.8 . . ?
C17E_2 C17D_2 H17H_2 105.8 . . ?
H17G_2 C17D_2 H17H_2 106.2 . . ?
C17D_2 C17E_2 C17F_2 108(3) . . ?
C17D_2 C17E_2 H17I_2 110.1 . . ?
C17F_2 C17E_2 H17I_2 110.1 . . ?
C17D_2 C17E_2 H17J_2 110.1 . . ?
C17F_2 C17E_2 H17J_2 110.1 . . ?
H17I_2 C17E_2 H17J_2 108.4 . . ?
C17E_2 C17F_2 H17K_2 109.5 . . ?
C17E_2 C17F_2 H17L_2 109.5 . . ?
H17K_2 C17F_2 H17L_2 109.5 . . ?
C17E_2 C17F_2 H17M_2 109.5 . . ?
H17K_2 C17F_2 H17M_2 109.5 . . ?
H17L_2 C17F_2 H17M_2 109.5 . . ?
C10_3 C1_3 C11_3 122.4(16) . . ?
C10_3 C1_3 C2_3 119.8(11) . . ?
C11_3 C1_3 C2_3 117.6(15) . . ?
C3_3 C2_3 C7_3 117.9(13) . . ?
C3_3 C2_3 C1_3 123.8(14) . . ?
C7_3 C2_3 C1_3 118.3(12) . . ?
N4_3 C3_3 C2_3 124.1(16) . . ?
N4_3 C3_3 H3_3 117.9 . . ?
C2_3 C3_3 H3_3 117.9 . . ?
C3_3 N4_3 C5_3 117.4(16) . . ?
C3_3 N4_3 Pd02_11 119.2(12) . . ?
C5_3 N4_3 Pd02_11 123.1(14) . . ?
N4_3 C5_3 C6_3 124.2(16) . . ?
N4_3 C5_3 H5_3 117.9 . . ?
C6_3 C5_3 H5_3 117.9 . . ?
C5_3 C6_3 C7_3 119.7(15) . . ?
C5_3 C6_3 H6_3 120.2 . . ?
C7_3 C6_3 H6_3 120.2 . . ?
C8_3 C7_3 C6_3 124.2(15) . . ?
C8_3 C7_3 C2_3 119.4(13) . . ?
C6_3 C7_3 C2_3 116.4(12) . . ?
C9_3 C8_3 C7_3 120.1(16) . . ?
C9_3 C8_3 H8_3 119.9 . . ?
C7_3 C8_3 H8_3 119.9 . . ?
C8_3 C9_3 C10_3 121.8(16) . . ?
C8_3 C9_3 H9_3 119.1 . . ?
C10_3 C9_3 H9_3 119.1 . . ?
C1_3 C10_3 C9_3 120.4(14) . . ?
C1_3 C10_3 H10_3 119.8 . . ?
C9_3 C10_3 H10_3 119.8 . . ?
C12_3 C11_3 C1_3 169(3) . . ?
C11_3 C12_3 C13_3 178(3) . . ?
C25_3 C13_3 C14_3 121.1(13) . . ?
C25_3 C13_3 C12_3 117.3(15) . . ?
C14_3 C13_3 C12_3 121.6(15) . . ?
C15_3 C14_3 C13_3 121.4(16) . . ?
C15_3 C14_3 H14_3 119.3 . . ?
C13_3 C14_3 H14_3 119.3 . . ?
C14_3 C15_3 C16_3 117.7(16) . . ?
C14_3 C15_3 H15_3 121.2 . . ?
C16_3 C15_3 H15_3 121.2 . . ?
N17_3 C16_3 C15_3 129.2(13) . . ?
N17_3 C16_3 C24_3 108.9(10) . . ?
C15_3 C16_3 C24_3 121.9(12) . . ?
C18_3 N17_3 C16_3 108.8(10) . . ?
C18_3 N17_3 C17A_3 125.0(14) . . ?
C16_3 N17_3 C17A_3 126.0(14) . . ?
N17_3 C18_3 C19_3 129.7(13) . . ?
N17_3 C18_3 C23_3 109.3(10) . . ?
C19_3 C18_3 C23_3 121.0(12) . . ?
C20_3 C19_3 C18_3 119.3(16) . . ?
C20_3 C19_3 H19_3 120.3 . . ?
C18_3 C19_3 H19_3 120.3 . . ?
C19_3 C20_3 C21_3 119.9(16) . . ?
C19_3 C20_3 H20_3 120.1 . . ?
C21_3 C20_3 H20_3 120.1 . . ?
C22_3 C21_3 C20_3 122.2(13) . . ?
C22_3 C21_3 C26_3 119.7(15) . . ?
C20_3 C21_3 C26_3 118.1(15) . . ?
C21_3 C22_3 C23_3 117.9(14) . . ?
C21_3 C22_3 H22_3 121.1 . . ?
C23_3 C22_3 H22_3 121.1 . . ?
C22_3 C23_3 C18_3 119.7(12) . . ?
C22_3 C23_3 C24_3 133.9(13) . . ?
C18_3 C23_3 C24_3 106.3(10) . . ?
C25_3 C24_3 C16_3 119.6(13) . . ?
C25_3 C24_3 C23_3 133.7(14) . . ?
C16_3 C24_3 C23_3 106.6(10) . . ?
C24_3 C25_3 C13_3 118.3(14) . . ?
C24_3 C25_3 H25_3 120.9 . . ?
C13_3 C25_3 H25_3 120.9 . . ?
C27_3 C26_3 C21_3 177(2) . . ?
C26_3 C27_3 C28_3 173(2) . . ?
C37_3 C28_3 C29_3 119.2(11) . . ?
C37_3 C28_3 C27_3 122.0(15) . . ?
C29_3 C28_3 C27_3 118.8(14) . . ?
C30_3 C29_3 C28_3 121.5(13) . . ?
C30_3 C29_3 C34_3 119.5(13) . . ?
C28_3 C29_3 C34_3 119.0(11) . . ?
N31_3 C30_3 C29_3 122.3(15) . . ?
C30_3 N31_3 C32_3 117.6(15) . . ?
C30_3 N31_3 Pd01_11 120.0(12) . . ?
C32_3 N31_3 Pd01_11 122.1(13) . . ?
N31_3 C32_3 C33_3 124.9(15) . . ?
N31_3 C32_3 H32_3 117.5 . . ?
C33_3 C32_3 H32_3 117.5 . . ?
C32_3 C33_3 C34_3 118.9(15) . . ?
C32_3 C33_3 H33_3 120.5 . . ?
C34_3 C33_3 H33_3 120.5 . . ?
C33_3 C34_3 C29_3 116.5(12) . . ?
C33_3 C34_3 C35_3 123.9(14) . . ?
C29_3 C34_3 C35_3 119.5(13) . . ?
C36_3 C35_3 C34_3 119.3(15) . . ?
C36_3 C35_3 H35_3 120.3 . . ?
C34_3 C35_3 H35_3 120.3 . . ?
C35_3 C36_3 C37_3 121.6(15) . . ?
C35_3 C36_3 H36_3 119.2 . . ?
C37_3 C36_3 H36_3 119.2 . . ?
C28_3 C37_3 C36_3 121.4(14) . . ?
C28_3 C37_3 H37_3 119.3 . . ?
C36_3 C37_3 H37_3 119.3 . . ?
N17_3 C17A_3 C17B_3 110.5(19) . . ?
N17_3 C17A_3 H17A_3 109.5 . . ?
C17B_3 C17A_3 H17A_3 109.5 . . ?
N17_3 C17A_3 H17B_3 109.5 . . ?
C17B_3 C17A_3 H17B_3 109.5 . . ?
H17A_3 C17A_3 H17B_3 108.1 . . ?
C17A_3 C17B_3 C17C_3 103(2) . . ?
C17A_3 C17B_3 H17C_3 111.3 . . ?
C17C_3 C17B_3 H17C_3 111.3 . . ?
C17A_3 C17B_3 H17D_3 111.3 . . ?
C17C_3 C17B_3 H17D_3 111.3 . . ?
H17C_3 C17B_3 H17D_3 109.2 . . ?
C17D_3 C17C_3 C17B_3 106(2) . . ?
C17D_3 C17C_3 H17E_3 110.5 . . ?
C17B_3 C17C_3 H17E_3 110.5 . . ?
C17D_3 C17C_3 H17F_3 110.5 . . ?
C17B_3 C17C_3 H17F_3 110.5 . . ?
H17E_3 C17C_3 H17F_3 108.7 . . ?
C17E_3 C17D_3 C17C_3 111(3) . . ?
C17E_3 C17D_3 H17G_3 109.5 . . ?
C17C_3 C17D_3 H17G_3 109.5 . . ?
C17E_3 C17D_3 H17H_3 109.5 . . ?
C17C_3 C17D_3 H17H_3 109.5 . . ?
H17G_3 C17D_3 H17H_3 108.1 . . ?
C17D_3 C17E_3 C17F_3 110(3) . . ?
C17D_3 C17E_3 H17I_3 109.7 . . ?
C17F_3 C17E_3 H17I_3 109.7 . . ?
C17D_3 C17E_3 H17J_3 109.7 . . ?
C17F_3 C17E_3 H17J_3 109.7 . . ?
H17I_3 C17E_3 H17J_3 108.2 . . ?
C17E_3 C17F_3 H17K_3 109.5 . . ?
C17E_3 C17F_3 H17L_3 109.5 . . ?
H17K_3 C17F_3 H17L_3 109.5 . . ?
C17E_3 C17F_3 H17M_3 109.5 . . ?
H17K_3 C17F_3 H17M_3 109.5 . . ?
H17L_3 C17F_3 H17M_3 109.5 . . ?
C10_4 C1_4 C2_4 119.2(11) . . ?
C10_4 C1_4 C11_4 122.4(15) . . ?
C2_4 C1_4 C11_4 118.1(14) . . ?
C3_4 C2_4 C7_4 118.6(12) . . ?
C3_4 C2_4 C1_4 121.9(13) . . ?
C7_4 C2_4 C1_4 119.4(11) . . ?
N4_4 C3_4 C2_4 122.5(15) . . ?
N4_4 C3_4 H3_4 118.7 . . ?
C2_4 C3_4 H3_4 118.7 . . ?
C3_4 N4_4 C5_4 117.9(15) . . ?
C3_4 N4_4 Pd02_11 119.8(11) . . ?
C5_4 N4_4 Pd02_11 122.4(13) . . ?
N4_4 C5_4 C6_4 125.2(16) . . ?
N4_4 C5_4 H5_4 117.4 . . ?
C6_4 C5_4 H5_4 117.4 . . ?
C5_4 C6_4 C7_4 119.1(15) . . ?
C5_4 C6_4 H6_4 120.5 . . ?
C7_4 C6_4 H6_4 120.5 . . ?
C6_4 C7_4 C2_4 116.5(12) . . ?
C6_4 C7_4 C8_4 124.9(14) . . ?
C2_4 C7_4 C8_4 118.5(13) . . ?
C9_4 C8_4 C7_4 120.5(15) . . ?
C9_4 C8_4 H8_4 119.8 . . ?
C7_4 C8_4 H8_4 119.8 . . ?
C8_4 C9_4 C10_4 121.3(15) . . ?
C8_4 C9_4 H9_4 119.4 . . ?
C10_4 C9_4 H9_4 119.4 . . ?
C9_4 C10_4 C1_4 121.0(14) . . ?
C9_4 C10_4 H10_4 119.5 . . ?
C1_4 C10_4 H10_4 119.5 . . ?
C12_4 C11_4 C1_4 174(2) . . ?
C11_4 C12_4 C13_4 178(2) . . ?
C14_4 C13_4 C25_4 120.8(13) . . ?
C14_4 C13_4 C12_4 119.7(15) . . ?
C25_4 C13_4 C12_4 119.5(15) . . ?
C15_4 C14_4 C13_4 122.3(17) . . ?
C15_4 C14_4 H14_4 118.8 . . ?
C13_4 C14_4 H14_4 118.8 . . ?
C14_4 C15_4 C16_4 117.0(16) . . ?
C14_4 C15_4 H15_4 121.5 . . ?
C16_4 C15_4 H15_4 121.5 . . ?
N17_4 C16_4 C15_4 129.1(13) . . ?
N17_4 C16_4 C24_4 109.3(10) . . ?
C15_4 C16_4 C24_4 121.6(12) . . ?
C18_4 N17_4 C16_4 109.0(10) . . ?
C18_4 N17_4 C17A_4 124.8(15) . . ?
C16_4 N17_4 C17A_4 125.9(15) . . ?
N17_4 C18_4 C19_4 130.6(13) . . ?
N17_4 C18_4 C23_4 108.8(10) . . ?
C19_4 C18_4 C23_4 120.6(12) . . ?
C20_4 C19_4 C18_4 119.1(16) . . ?
C20_4 C19_4 H19_4 120.5 . . ?
C18_4 C19_4 H19_4 120.5 . . ?
C19_4 C20_4 C21_4 120.5(17) . . ?
C19_4 C20_4 H20_4 119.8 . . ?
C21_4 C20_4 H20_4 119.8 . . ?
C20_4 C21_4 C22_4 121.2(13) . . ?
C20_4 C21_4 C26_4 119.8(15) . . ?
C22_4 C21_4 C26_4 118.8(15) . . ?
C23_4 C22_4 C21_4 118.4(14) . . ?
C23_4 C22_4 H22_4 120.8 . . ?
C21_4 C22_4 H22_4 120.8 . . ?
C22_4 C23_4 C18_4 120.2(13) . . ?
C22_4 C23_4 C24_4 133.0(14) . . ?
C18_4 C23_4 C24_4 106.8(10) . . ?
C25_4 C24_4 C16_4 120.4(13) . . ?
C25_4 C24_4 C23_4 133.4(14) . . ?
C16_4 C24_4 C23_4 106.2(10) . . ?
C24_4 C25_4 C13_4 117.8(14) . . ?
C24_4 C25_4 H25_4 121.1 . . ?
C13_4 C25_4 H25_4 121.1 . . ?
C27_4 C26_4 C21_4 176(2) . . ?
C26_4 C27_4 C28_4 171(2) . . ?
C37_4 C28_4 C29_4 118.6(11) . . ?
C37_4 C28_4 C27_4 123.9(15) . . ?
C29_4 C28_4 C27_4 117.3(13) . . ?
C30_4 C29_4 C34_4 116.9(12) . . ?
C30_4 C29_4 C28_4 122.9(13) . . ?
C34_4 C29_4 C28_4 120.2(11) . . ?
N31_4 C30_4 C29_4 124.1(15) . . ?
N31_4 C30_4 H30_4 117.9 . . ?
C29_4 C30_4 H30_4 117.9 . . ?
C30_4 N31_4 C32_4 117.4(14) . . ?
C30_4 N31_4 Pd01_11 119.9(11) . . ?
C32_4 N31_4 Pd01_11 122.6(12) . . ?
N31_4 C32_4 C33_4 123.9(15) . . ?
N31_4 C32_4 H32_4 118.1 . . ?
C33_4 C32_4 H32_4 118.1 . . ?
C32_4 C33_4 C34_4 119.6(14) . . ?
C32_4 C33_4 H33_4 120.2 . . ?
C34_4 C33_4 H33_4 120.2 . . ?
C33_4 C34_4 C35_4 123.1(14) . . ?
C33_4 C34_4 C29_4 117.7(12) . . ?
C35_4 C34_4 C29_4 119.2(12) . . ?
C36_4 C35_4 C34_4 118.4(15) . . ?
C36_4 C35_4 H35_4 120.8 . . ?
C34_4 C35_4 H35_4 120.8 . . ?
C35_4 C36_4 C37_4 123.9(15) . . ?
C35_4 C36_4 H36_4 118.0 . . ?
C37_4 C36_4 H36_4 118.0 . . ?
C28_4 C37_4 C36_4 119.8(14) . . ?
C28_4 C37_4 H37_4 120.1 . . ?
C36_4 C37_4 H37_4 120.1 . . ?
N17_4 C17A_4 C17B_4 113(2) . . ?
N17_4 C17A_4 H17A_4 109.0 . . ?
C17B_4 C17A_4 H17A_4 109.0 . . ?
N17_4 C17A_4 H17B_4 109.0 . . ?
C17B_4 C17A_4 H17B_4 109.0 . . ?
H17A_4 C17A_4 H17B_4 107.8 . . ?
C17C_4 C17B_4 C17A_4 107(3) . . ?
C17C_4 C17B_4 H17C_4 110.3 . . ?
C17A_4 C17B_4 H17C_4 110.3 . . ?
C17C_4 C17B_4 H17D_4 110.3 . . ?
C17A_4 C17B_4 H17D_4 110.3 . . ?
H17C_4 C17B_4 H17D_4 108.6 . . ?
C17D_4 C17C_4 C17B_4 117(3) . . ?
C17D_4 C17C_4 H17E_4 108.1 . . ?
C17B_4 C17C_4 H17E_4 108.1 . . ?
C17D_4 C17C_4 H17F_4 108.1 . . ?
C17B_4 C17C_4 H17F_4 108.1 . . ?
H17E_4 C17C_4 H17F_4 107.3 . . ?
C17C_4 C17D_4 C17E_4 112(3) . . ?
C17C_4 C17D_4 H17G_4 109.2 . . ?
C17E_4 C17D_4 H17G_4 109.2 . . ?
C17C_4 C17D_4 H17H_4 109.2 . . ?
C17E_4 C17D_4 H17H_4 109.2 . . ?
H17G_4 C17D_4 H17H_4 107.9 . . ?
C17F_4 C17E_4 C17D_4 116(4) . . ?
C17F_4 C17E_4 H17I_4 108.4 . . ?
C17D_4 C17E_4 H17I_4 108.4 . . ?
C17F_4 C17E_4 H17J_4 108.4 . . ?
C17D_4 C17E_4 H17J_4 108.4 . . ?
H17I_4 C17E_4 H17J_4 107.5 . . ?
C17E_4 C17F_4 H17K_4 109.5 . . ?
C17E_4 C17F_4 H17L_4 109.5 . . ?
H17K_4 C17F_4 H17L_4 109.5 . . ?
C17E_4 C17F_4 H17M_4 109.5 . . ?
H17K_4 C17F_4 H17M_4 109.5 . . ?
H17L_4 C17F_4 H17M_4 109.5 . . ?
O5_5 Cl1_5 O8_5 109.5(2) . . ?
O5_5 Cl1_5 O6_5 109.5(2) . . ?
O8_5 Cl1_5 O6_5 109.4(2) . . ?
O5_5 Cl1_5 O7_5 109.5(2) . . ?
O8_5 Cl1_5 O7_5 109.4(2) . . ?
O6_5 Cl1_5 O7_5 109.4(2) . . ?
O3_5 Cl1_5 O4_5 109.8(4) . . ?
O3_5 Cl1_5 O1_5 109.6(4) . . ?
O4_5 Cl1_5 O1_5 109.5(4) . . ?
O3_5 Cl1_5 O2_5 109.4(4) . . ?
O4_5 Cl1_5 O2_5 109.2(4) . . ?
O1_5 Cl1_5 O2_5 109.3(4) . . ?
O5_6 Cl1_6 O7_6 109.6(2) . . ?
O5_6 Cl1_6 O8_6 109.6(2) . . ?
O7_6 Cl1_6 O8_6 109.5(2) . . ?
O5_6 Cl1_6 O6_6 109.5(2) . . ?
O7_6 Cl1_6 O6_6 109.4(2) . . ?
O8_6 Cl1_6 O6_6 109.4(2) . . ?
O3_6 Cl1_6 O1_6 109.6(4) . . ?
O3_6 Cl1_6 O4_6 109.5(4) . . ?
O1_6 Cl1_6 O4_6 109.5(4) . . ?
O3_6 Cl1_6 O2_6 109.4(4) . . ?
O1_6 Cl1_6 O2_6 109.4(4) . . ?
O4_6 Cl1_6 O2_6 109.4(4) . . ?
O1_7 Cl1_7 O2_7 109.7(4) . . ?
O1_7 Cl1_7 O3_7 109.6(4) . . ?
O2_7 Cl1_7 O3_7 109.5(4) . . ?
O1_7 Cl1_7 O4_7 109.4(4) . . ?
O2_7 Cl1_7 O4_7 109.2(4) . . ?
O3_7 Cl1_7 O4_7 109.4(4) . . ?
O2_8 N1_8 O1_8 119(4) . . ?
O2_8 N1_8 O3_8 121(4) . . ?
O1_8 N1_8 O3_8 119(4) . . ?
O2_9 N1_9 O3_9 121(4) . . ?
O2_9 N1_9 O1_9 121(4) . . ?
O3_9 N1_9 O1_9 118(4) . . ?
N1_10 C1_10 C2_10 176(6) . . ?
C1_10 C2_10 H2A_10 109.5 . . ?
C1_10 C2_10 H2B_10 109.5 . . ?
H2A_10 C2_10 H2B_10 109.5 . . ?
C1_10 C2_10 H2C_10 109.5 . . ?
H2A_10 C2_10 H2C_10 109.5 . . ?
H2B_10 C2_10 H2C_10 109.5 . . ?

loop_
_geom_bond_atom_site_label_1
_geom_bond_atom_site_label_2
_geom_bond_distance
_geom_bond_site_symmetry_2
_geom_bond_publ_flag
Pd01_11 N31_4 2.013(15) . ?
Pd01_11 N31_3 2.030(16) . ?
Pd01_11 N31_2 2.036(17) . ?
Pd01_11 N31_1 2.039(17) . ?
Pd02_11 N4_1 2.022(16) . ?
Pd02_11 N4_4 2.031(16) . ?
Pd02_11 N4_2 2.03(2) . ?
Pd02_11 N4_3 2.034(19) . ?
C1_1 C10_1 1.381(13) . ?
C1_1 C2_1 1.426(14) . ?
C1_1 C11_1 1.434(8) . ?
C2_1 C3_1 1.409(11) . ?
C2_1 C7_1 1.427(13) . ?
C3_1 N4_1 1.314(16) . ?
C3_1 H3_1 0.9500 . ?
N4_1 C5_1 1.340(15) . ?
C5_1 C6_1 1.362(14) . ?
C5_1 H5_1 0.9500 . ?
C6_1 C7_1 1.408(15) . ?
C6_1 H6_1 0.9500 . ?
C7_1 C8_1 1.413(15) . ?
C8_1 C9_1 1.360(18) . ?
C8_1 H8_1 0.9500 . ?
C9_1 C10_1 1.387(14) . ?
C9_1 H9_1 0.9500 . ?
C10_1 H10_1 0.9500 . ?
C11_1 C12_1 1.192(12) . ?
C12_1 C13_1 1.439(12) . ?
C13_1 C14_1 1.389(18) . ?
C13_1 C25_1 1.395(12) . ?
C14_1 C15_1 1.377(14) . ?
C14_1 H14_1 0.9500 . ?
C15_1 C16_1 1.381(14) . ?
C15_1 H15_1 0.9500 . ?
C16_1 N17_1 1.383(11) . ?
C16_1 C24_1 1.413(14) . ?
N17_1 C18_1 1.378(11) . ?
N17_1 C17A_1 1.476(17) . ?
C18_1 C19_1 1.384(14) . ?
C18_1 C23_1 1.408(14) . ?
C19_1 C20_1 1.381(14) . ?
C19_1 H19_1 0.9500 . ?
C20_1 C21_1 1.385(17) . ?
C20_1 H20_1 0.9500 . ?
C21_1 C22_1 1.390(12) . ?
C21_1 C26_1 1.434(12) . ?
C22_1 C23_1 1.385(13) . ?
C22_1 H22_1 0.9500 . ?
C23_1 C24_1 1.447(17) . ?
C24_1 C25_1 1.393(13) . ?
C25_1 H25_1 0.9500 . ?
C26_1 C27_1 1.193(12) . ?
C27_1 C28_1 1.434(8) . ?
C28_1 C37_1 1.383(13) . ?
C28_1 C29_1 1.423(14) . ?
C29_1 C30_1 1.412(11) . ?
C29_1 C34_1 1.415(13) . ?
C30_1 N31_1 1.321(16) . ?
C30_1 H30_1 0.9500 . ?
N31_1 C32_1 1.332(15) . ?
C32_1 C33_1 1.359(14) . ?
C32_1 H32_1 0.9500 . ?
C33_1 C34_1 1.414(15) . ?
C33_1 H33_1 0.9500 . ?
C34_1 C35_1 1.427(15) . ?
C35_1 C36_1 1.341(18) . ?
C35_1 H35_1 0.9500 . ?
C36_1 C37_1 1.400(14) . ?
C36_1 H36_1 0.9500 . ?
C37_1 H37_1 0.9500 . ?
C17A_1 C17B_1 1.54(2) . ?
C17A_1 H17A_1 0.9900 . ?
C17A_1 H17B_1 0.9900 . ?
C17B_1 C17C_1 1.48(3) . ?
C17B_1 H17C_1 0.9900 . ?
C17B_1 H17D_1 0.9900 . ?
C17C_1 C17D_1 1.51(2) . ?
C17C_1 H17E_1 0.9900 . ?
C17C_1 H17F_1 0.9900 . ?
C17D_1 C17E_1 1.54(3) . ?
C17D_1 H17G_1 0.9900 . ?
C17D_1 H17H_1 0.9900 . ?
C17E_1 C17F_1 1.57(4) . ?
C17E_1 H17I_1 0.9900 . ?
C17E_1 H17J_1 0.9900 . ?
C17F_1 H17K_1 0.9800 . ?
C17F_1 H17L_1 0.9800 . ?
C17F_1 H17M_1 0.9800 . ?
C1_2 C10_2 1.372(13) . ?
C1_2 C2_2 1.433(14) . ?
C1_2 C11_2 1.434(8) . ?
C2_2 C3_2 1.414(11) . ?
C2_2 C7_2 1.420(13) . ?
C3_2 N4_2 1.321(17) . ?
C3_2 H3_2 0.9500 . ?
N4_2 C5_2 1.336(15) . ?
C5_2 C6_2 1.365(15) . ?
C5_2 H5_2 0.9500 . ?
C6_2 C7_2 1.405(16) . ?
C6_2 H6_2 0.9500 . ?
C7_2 C8_2 1.431(16) . ?
C8_2 C9_2 1.349(19) . ?
C8_2 H8_2 0.9500 . ?
C9_2 C10_2 1.380(15) . ?
C9_2 H9_2 0.9500 . ?
C10_2 H10_2 0.9500 . ?
C11_2 C12_2 1.189(13) . ?
C12_2 C13_2 1.430(12) . ?
C13_2 C25_2 1.391(12) . ?
C13_2 C14_2 1.404(18) . ?
C14_2 C15_2 1.382(15) . ?
C14_2 H14_2 0.9500 . ?
C15_2 C16_2 1.393(14) . ?
C15_2 H15_2 0.9500 . ?
C16_2 N17_2 1.381(11) . ?
C16_2 C24_2 1.422(14) . ?
N17_2 C18_2 1.390(11) . ?
N17_2 C17A_2 1.490(16) . ?
C18_2 C19_2 1.382(14) . ?
C18_2 C23_2 1.409(14) . ?
C19_2 C20_2 1.378(14) . ?
C19_2 H19_2 0.9500 . ?
C20_2 C21_2 1.405(18) . ?
C20_2 H20_2 0.9500 . ?
C21_2 C22_2 1.399(12) . ?
C21_2 C26_2 1.437(12) . ?
C22_2 C23_2 1.394(13) . ?
C22_2 H22_2 0.9500 . ?
C23_2 C24_2 1.423(18) . ?
C24_2 C25_2 1.388(14) . ?
C25_2 H25_2 0.9500 . ?
C26_2 C27_2 1.193(12) . ?
C27_2 C28_2 1.434(8) . ?
C28_2 C37_2 1.378(13) . ?
C28_2 C29_2 1.435(14) . ?
C29_2 C30_2 1.411(11) . ?
C29_2 C34_2 1.427(13) . ?
C30_2 N31_2 1.322(16) . ?
C30_2 H30_2 0.9500 . ?
N31_2 C32_2 1.336(15) . ?
C32_2 C33_2 1.355(14) . ?
C32_2 H32_2 0.9500 . ?
C33_2 C34_2 1.411(15) . ?
C33_2 H33_2 0.9500 . ?
C34_2 C35_2 1.417(15) . ?
C35_2 C36_2 1.360(18) . ?
C35_2 H35_2 0.9500 . ?
C36_2 C37_2 1.383(14) . ?
C36_2 H36_2 0.9500 . ?
C37_2 H37_2 0.9500 . ?
C17A_2 C17B_2 1.57(2) . ?
C17A_2 H17A_2 0.9900 . ?
C17A_2 H17B_2 0.9900 . ?
C17B_2 C17C_2 1.57(3) . ?
C17B_2 H17C_2 0.9900 . ?
C17B_2 H17D_2 0.9900 . ?
C17C_2 C17D_2 1.47(2) . ?
C17C_2 H17E_2 0.9900 . ?
C17C_2 H17F_2 0.9900 . ?
C17D_2 C17E_2 1.48(3) . ?
C17D_2 H17G_2 0.9900 . ?
C17D_2 H17H_2 0.9900 . ?
C17E_2 C17F_2 1.61(4) . ?
C17E_2 H17I_2 0.9900 . ?
C17E_2 H17J_2 0.9900 . ?
C17F_2 H17K_2 0.9800 . ?
C17F_2 H17L_2 0.9800 . ?
C17F_2 H17M_2 0.9800 . ?
C1_3 C10_3 1.373(13) . ?
C1_3 C11_3 1.433(8) . ?
C1_3 C2_3 1.435(14) . ?
C2_3 C3_3 1.408(11) . ?
C2_3 C7_3 1.426(13) . ?
C3_3 N4_3 1.306(17) . ?
C3_3 H3_3 0.9500 . ?
N4_3 C5_3 1.353(15) . ?
C5_3 C6_3 1.354(14) . ?
C5_3 H5_3 0.9500 . ?
C6_3 C7_3 1.414(16) . ?
C6_3 H6_3 0.9500 . ?
C7_3 C8_3 1.411(16) . ?
C8_3 C9_3 1.353(18) . ?
C8_3 H8_3 0.9500 . ?
C9_3 C10_3 1.390(14) . ?
C9_3 H9_3 0.9500 . ?
C10_3 H10_3 0.9500 . ?
C11_3 C12_3 1.198(13) . ?
C12_3 C13_3 1.429(12) . ?
C13_3 C25_3 1.392(12) . ?
C13_3 C14_3 1.396(18) . ?
C14_3 C15_3 1.377(15) . ?
C14_3 H14_3 0.9500 . ?
C15_3 C16_3 1.386(14) . ?
C15_3 H15_3 0.9500 . ?
C16_3 N17_3 1.382(11) . ?
C16_3 C24_3 1.413(14) . ?
N17_3 C18_3 1.377(11) . ?
N17_3 C17A_3 1.468(16) . ?
C18_3 C19_3 1.389(14) . ?
C18_3 C23_3 1.412(14) . ?
C19_3 C20_3 1.372(14) . ?
C19_3 H19_3 0.9500 . ?
C20_3 C21_3 1.393(17) . ?
C20_3 H20_3 0.9500 . ?
C21_3 C22_3 1.392(12) . ?
C21_3 C26_3 1.427(12) . ?
C22_3 C23_3 1.394(13) . ?
C22_3 H22_3 0.9500 . ?
C23_3 C24_3 1.443(17) . ?
C24_3 C25_3 1.389(13) . ?
C25_3 H25_3 0.9500 . ?
C26_3 C27_3 1.189(12) . ?
C27_3 C28_3 1.432(8) . ?
C28_3 C37_3 1.382(13) . ?
C28_3 C29_3 1.423(14) . ?
C29_3 C30_3 1.409(11) . ?
C29_3 C34_3 1.424(13) . ?
C30_3 N31_3 1.318(16) . ?
N31_3 C32_3 1.352(15) . ?
C32_3 C33_3 1.361(14) . ?
C32_3 H32_3 0.9500 . ?
C33_3 C34_3 1.403(15) . ?
C33_3 H33_3 0.9500 . ?
C34_3 C35_3 1.427(15) . ?
C35_3 C36_3 1.361(18) . ?
C35_3 H35_3 0.9500 . ?
C36_3 C37_3 1.383(14) . ?
C36_3 H36_3 0.9500 . ?
C37_3 H37_3 0.9500 . ?
C17A_3 C17B_3 1.52(2) . ?
C17A_3 H17A_3 0.9900 . ?
C17A_3 H17B_3 0.9900 . ?
C17B_3 C17C_3 1.60(3) . ?
C17B_3 H17C_3 0.9900 . ?
C17B_3 H17D_3 0.9900 . ?
C17C_3 C17D_3 1.52(2) . ?
C17C_3 H17E_3 0.9900 . ?
C17C_3 H17F_3 0.9900 . ?
C17D_3 C17E_3 1.51(3) . ?
C17D_3 H17G_3 0.9900 . ?
C17D_3 H17H_3 0.9900 . ?
C17E_3 C17F_3 1.51(4) . ?
C17E_3 H17I_3 0.9900 . ?
C17E_3 H17J_3 0.9900 . ?
C17F_3 H17K_3 0.9800 . ?
C17F_3 H17L_3 0.9800 . ?
C17F_3 H17M_3 0.9800 . ?
C1_4 C10_4 1.384(13) . ?
C1_4 C2_4 1.430(14) . ?
C1_4 C11_4 1.432(8) . ?
C2_4 C3_4 1.415(11) . ?
C2_4 C7_4 1.420(13) . ?
C3_4 N4_4 1.325(16) . ?
C3_4 H3_4 0.9500 . ?
N4_4 C5_4 1.328(15) . ?
C5_4 C6_4 1.356(14) . ?
C5_4 H5_4 0.9500 . ?
C6_4 C7_4 1.413(15) . ?
C6_4 H6_4 0.9500 . ?
C7_4 C8_4 1.424(15) . ?
C8_4 C9_4 1.363(18) . ?
C8_4 H8_4 0.9500 . ?
C9_4 C10_4 1.381(14) . ?
C9_4 H9_4 0.9500 . ?
C10_4 H10_4 0.9500 . ?
C11_4 C12_4 1.188(12) . ?
C12_4 C13_4 1.433(12) . ?
C13_4 C14_4 1.388(18) . ?
C13_4 C25_4 1.389(12) . ?
C14_4 C15_4 1.377(14) . ?
C14_4 H14_4 0.9500 . ?
C15_4 C16_4 1.385(14) . ?
C15_4 H15_4 0.9500 . ?
C16_4 N17_4 1.384(11) . ?
C16_4 C24_4 1.408(14) . ?
N17_4 C18_4 1.379(11) . ?
N17_4 C17A_4 1.460(17) . ?
C18_4 C19_4 1.389(14) . ?
C18_4 C23_4 1.414(14) . ?
C19_4 C20_4 1.371(15) . ?
C19_4 H19_4 0.9500 . ?
C20_4 C21_4 1.395(18) . ?
C20_4 H20_4 0.9500 . ?
C21_4 C22_4 1.397(12) . ?
C21_4 C26_4 1.429(12) . ?
C22_4 C23_4 1.377(13) . ?
C22_4 H22_4 0.9500 . ?
C23_4 C24_4 1.449(17) . ?
C24_4 C25_4 1.389(13) . ?
C25_4 H25_4 0.9500 . ?
C26_4 C27_4 1.196(12) . ?
C27_4 C28_4 1.433(8) . ?
C28_4 C37_4 1.387(13) . ?
C28_4 C29_4 1.428(14) . ?
C29_4 C30_4 1.409(11) . ?
C29_4 C34_4 1.424(13) . ?
C30_4 N31_4 1.326(16) . ?
C30_4 H30_4 0.9500 . ?
N31_4 C32_4 1.349(15) . ?
C32_4 C33_4 1.355(14) . ?
C32_4 H32_4 0.9500 . ?
C33_4 C34_4 1.405(15) . ?
C33_4 H33_4 0.9500 . ?
C34_4 C35_4 1.422(15) . ?
C35_4 C36_4 1.355(18) . ?
C35_4 H35_4 0.9500 . ?
C36_4 C37_4 1.390(14) . ?
C36_4 H36_4 0.9500 . ?
C37_4 H37_4 0.9500 . ?
C17A_4 C17B_4 1.56(2) . ?
C17A_4 H17A_4 0.9900 . ?
C17A_4 H17B_4 0.9900 . ?
C17B_4 C17C_4 1.54(3) . ?
C17B_4 H17C_4 0.9900 . ?
C17B_4 H17D_4 0.9900 . ?
C17C_4 C17D_4 1.51(2) . ?
C17C_4 H17E_4 0.9900 . ?
C17C_4 H17F_4 0.9900 . ?
C17D_4 C17E_4 1.51(3) . ?
C17D_4 H17G_4 0.9900 . ?
C17D_4 H17H_4 0.9900 . ?
C17E_4 C17F_4 1.49(4) . ?
C17E_4 H17I_4 0.9900 . ?
C17E_4 H17J_4 0.9900 . ?
C17F_4 H17K_4 0.9800 . ?
C17F_4 H17L_4 0.9800 . ?
C17F_4 H17M_4 0.9800 . ?
Cl1_5 O5_5 1.391(2) . ?
Cl1_5 O8_5 1.392(2) . ?
Cl1_5 O6_5 1.392(2) . ?
Cl1_5 O7_5 1.392(2) . ?
Cl1_5 O3_5 1.412(2) . ?
Cl1_5 O4_5 1.413(2) . ?
Cl1_5 O1_5 1.414(2) . ?
Cl1_5 O2_5 1.415(2) . ?
Cl1_6 O5_6 1.391(2) . ?
Cl1_6 O7_6 1.392(2) . ?
Cl1_6 O8_6 1.392(2) . ?
Cl1_6 O6_6 1.393(2) . ?
Cl1_6 O3_6 1.413(2) . ?
Cl1_6 O1_6 1.413(2) . ?
Cl1_6 O4_6 1.413(2) . ?
Cl1_6 O2_6 1.414(2) . ?
Cl1_7 O1_7 1.391(4) . ?
Cl1_7 O2_7 1.391(4) . ?
Cl1_7 O3_7 1.392(4) . ?
Cl1_7 O4_7 1.394(4) . ?
O1_8 N1_8 1.39(4) . ?
N1_8 O2_8 1.38(4) . ?
N1_8 O3_8 1.40(4) . ?
O1_9 N1_9 1.40(4) . ?
N1_9 O2_9 1.37(4) . ?
N1_9 O3_9 1.39(4) . ?
N1_10 C1_10 1.19(5) . ?
C1_10 C2_10 1.4051(17) . ?
C2_10 H2A_10 0.9800 . ?
C2_10 H2B_10 0.9800 . ?
C2_10 H2C_10 0.9800 . ?
